data_7042878
loop_
_publ_author_name
'Ojeda-Amador, Ana I.'
'Mart\'inez-Mart\'inez, Antonio J.'
'Robertson, Gemma M.'
'Robertson, Stuart D.'
'Kennedy, Alan R.'
'O'Hara, Charles T.'

_publ_section_title
;
 Exploring the solid state and solution structural chemistry of the
 utility amide potassium hexamethyldisilazide (KHMDS)
;
_journal_name_full 'Dalton Trans.'
_journal_paper_doi 10.1039/C7DT01118K
_journal_year 2017
_chemical_formula_moiety 'C24 H68 K2 N6 Si4'
_chemical_formula_sum 'C24 H68 K2 N6 Si4'
_chemical_formula_weight 631.40
_chemical_name_systematic
;
 ?
;
_chemical_properties_physical ', Air-sensitive,Moisture-sensitive,Oxygen-sensitive'
_space_group_crystal_system monoclinic
_space_group_IT_number 14
_space_group_name_Hall '-P 2ybc'
_space_group_name_H-M_alt 'P 1 21/c 1'
_symmetry_space_group_name_Hall '-P 2ybc'
_symmetry_space_group_name_H-M 'P 1 21/c 1'
_atom_sites_solution_hydrogens mixed
_audit_creation_method SHELXL-2013
_audit_update_record
;
2017-03-14 deposited with the CCDC.
2017-04-17 downloaded from the CCDC.
;
_cell_angle_alpha 90
_cell_angle_beta 91.606(2)
_cell_angle_gamma 90
_cell_formula_units_Z 12
_cell_length_a 25.0098(6)
_cell_length_b 41.6744(9)
_cell_length_c 11.7634(3)
_cell_measurement_reflns_used 28658
_cell_measurement_temperature 123(2)
_cell_measurement_theta_max 28.4005
_cell_measurement_theta_min 3.0856
_cell_volume 12255.8(5)
_computing_cell_refinement
;
CrysAlisPro, Oxford Diffraction Ltd.,
Version 1.171.33.55 (release 05-01-2010 CrysAlis171 .NET)
(compiled Jan  5 2010,16:28:46)
;
_computing_data_collection
;
CrysAlisPro, Oxford Diffraction Ltd.,
Version 1.171.33.55 (release 05-01-2010 CrysAlis171 .NET)
(compiled Jan  5 2010,16:28:46)
;
_computing_data_reduction
;
CrysAlisPro, Oxford Diffraction Ltd.,
Version 1.171.33.55 (release 05-01-2010 CrysAlis171 .NET)
(compiled Jan  5 2010,16:28:46)
;
_computing_structure_refinement 'SHELXL-2013 (Sheldrick, 2013)'
_diffrn_ambient_temperature 123(2)
_diffrn_measured_fraction_theta_full 0.998
_diffrn_measured_fraction_theta_max 0.998
_diffrn_measurement_device_type 'Oxford Diffraction Xcalibur E'
_diffrn_measurement_method 'omega scans'
_diffrn_radiation_type MoK\a
_diffrn_radiation_wavelength 0.71073
_diffrn_reflns_av_R_equivalents 0.0249
_diffrn_reflns_av_unetI/netI 0.0711
_diffrn_reflns_Laue_measured_fraction_full 0.998
_diffrn_reflns_Laue_measured_fraction_max 0.998
_diffrn_reflns_limit_h_max 31
_diffrn_reflns_limit_h_min -31
_diffrn_reflns_limit_k_max 53
_diffrn_reflns_limit_k_min -52
_diffrn_reflns_limit_l_max 13
_diffrn_reflns_limit_l_min -15
_diffrn_reflns_number 68311
_diffrn_reflns_point_group_measured_fraction_full 0.998
_diffrn_reflns_point_group_measured_fraction_max 0.998
_diffrn_reflns_theta_full 25.242
_diffrn_reflns_theta_max 27.000
_diffrn_reflns_theta_min 3.092
_diffrn_source 'sealed tube'
_exptl_absorpt_coefficient_mu 0.370
_exptl_absorpt_correction_T_max 1.00000
_exptl_absorpt_correction_T_min 0.81181
_exptl_absorpt_correction_type multi-scan
_exptl_absorpt_process_details
;
CrysAlisPro, Oxford Diffraction Ltd.,
Version 1.171.33.55 (release 05-01-2010 CrysAlis171 .NET)
(compiled Jan  5 2010,16:28:46)
Empirical absorption correction using spherical harmonics,
 implemented in SCALE3 ABSPACK scaling algorithm.
;
_exptl_crystal_colour colourless
_exptl_crystal_density_diffrn 1.027
_exptl_crystal_description block
_exptl_crystal_F_000 4176
_exptl_crystal_size_max 0.40
_exptl_crystal_size_mid 0.14
_exptl_crystal_size_min 0.06
_refine_diff_density_max 0.613
_refine_diff_density_min -0.355
_refine_diff_density_rms 0.055
_refine_ls_extinction_method none
_refine_ls_goodness_of_fit_ref 0.949
_refine_ls_hydrogen_treatment constr
_refine_ls_matrix_type full
_refine_ls_number_parameters 1121
_refine_ls_number_reflns 26683
_refine_ls_number_restraints 439
_refine_ls_restrained_S_all 0.950
_refine_ls_R_factor_all 0.0891
_refine_ls_R_factor_gt 0.0485
_refine_ls_shift/su_max 0.002
_refine_ls_shift/su_mean 0.000
_refine_ls_structure_factor_coef Fsqd
_refine_ls_weighting_details 'w=1/[\s^2^(Fo^2^)+(0.0560P)^2^] where P=(Fo^2^+2Fc^2^)/3'
_refine_ls_weighting_scheme calc
_refine_ls_wR_factor_gt 0.1053
_refine_ls_wR_factor_ref 0.1135
_reflns_Friedel_coverage 0.000
_reflns_number_gt 16447
_reflns_number_total 26683
_reflns_threshold_expression 'I > 2\s(I)'
_cod_data_source_file c7dt01118k2.cif
_cod_data_source_block srgr1001_anto
_cod_database_code 7042878
_shelx_space_group_comment
;
The symmetry employed for this shelxl refinement is uniquely defined
by the following loop, which should always be used as a source of
symmetry information in preference to the above space-group names.
They are only intended as comments.
;
_shelxl_version_number 2013-4

loop_
_space_group_symop_operation_xyz
'x, y, z'
'-x, y+1/2, -z+1/2'
'-x, -y, -z'
'x, -y-1/2, z-1/2'

loop_
_atom_site_label
_atom_site_type_symbol
_atom_site_fract_x
_atom_site_fract_y
_atom_site_fract_z
_atom_site_U_iso_or_equiv
_atom_site_adp_type
_atom_site_occupancy
_atom_site_site_symmetry_order
_atom_site_calc_flag
_atom_site_refinement_flags_posn
_atom_site_refinement_flags_adp
_atom_site_refinement_flags_occupancy
_atom_site_disorder_assembly
_atom_site_disorder_group
K1 K 0.86464(2) 0.59774(2) 0.50768(4) 0.02378(11) Uani 1 1 d . . . . .
K2 K 0.94919(2) 0.65427(2) 0.35940(4) 0.02720(12) Uani 1 1 d . . . . .
K3 K 0.52398(2) 0.59781(2) 0.17682(4) 0.02683(12) Uani 1 1 d . . . . .
K4 K 0.60621(2) 0.65221(2) 0.01934(4) 0.02717(12) Uani 1 1 d . . . . .
K5 K 0.19246(2) 0.59144(2) 0.82547(4) 0.02357(11) Uani 1 1 d . . . . .
K6 K 0.27422(2) 0.65023(2) 0.67396(4) 0.02666(12) Uani 1 1 d . . . . .
Si1 Si 0.99325(3) 0.57267(2) 0.35528(5) 0.03284(17) Uani 1 1 d D U . . .
Si2 Si 0.88654(3) 0.57399(2) 0.23253(5) 0.03227(17) Uani 1 1 d . U . . .
N1 N 0.93392(6) 0.58875(4) 0.32018(13) 0.0240(4) Uani 1 1 d . U . . .
N2 N 0.87884(6) 0.66436(4) 0.54079(14) 0.0245(4) Uani 1 1 d D U . . .
Si3 Si 0.90784(3) 0.66416(2) 0.67027(5) 0.02800(15) Uani 1 1 d . U . . .
N6 N 0.85318(7) 0.54776(4) 0.67516(14) 0.0271(4) Uani 1 1 d . . . . .
C4 C 0.85293(10) 0.53727(6) 0.29138(19) 0.0474(7) Uani 1 1 d . U . . .
H4A H 0.8792 0.5199 0.3003 0.071 Uiso 1 1 calc R U . . .
H4B H 0.8240 0.5304 0.2389 0.071 Uiso 1 1 calc R U . . .
H4C H 0.8381 0.5424 0.3655 0.071 Uiso 1 1 calc R U . . .
N5 N 0.75710(7) 0.57737(5) 0.54749(15) 0.0312(5) Uani 1 1 d . . . . .
N7 N 0.58917(6) 0.58636(4) -0.01201(13) 0.0236(4) Uani 1 1 d D U . . .
C7 C 0.86254(10) 0.65022(6) 0.78630(19) 0.0487(7) Uani 1 1 d . U . . .
H7A H 0.8346 0.6663 0.7976 0.073 Uiso 1 1 calc R U . . .
H7B H 0.8835 0.6474 0.8572 0.073 Uiso 1 1 calc R U . . .
H7C H 0.8460 0.6297 0.7643 0.073 Uiso 1 1 calc R U . . .
C6 C 0.90639(11) 0.56194(7) 0.08550(19) 0.0628(9) Uani 1 1 d . U . . .
H6A H 0.9222 0.5804 0.0472 0.094 Uiso 1 1 calc R U . . .
H6B H 0.8747 0.5547 0.0419 0.094 Uiso 1 1 calc R U . . .
H6C H 0.9326 0.5445 0.0908 0.094 Uiso 1 1 calc R U . . .
C5 C 0.83104(9) 0.60361(6) 0.2073(2) 0.0556(8) Uani 1 1 d . U . . .
H5A H 0.8154 0.6093 0.2801 0.083 Uiso 1 1 calc R U . . .
H5B H 0.8035 0.5941 0.1570 0.083 Uiso 1 1 calc R U . . .
H5C H 0.8453 0.6230 0.1718 0.083 Uiso 1 1 calc R U . . .
C8 C 0.96603(9) 0.63547(6) 0.6771(2) 0.0541(8) Uani 1 1 d . U . . .
H8A H 0.9535 0.6138 0.6585 0.081 Uiso 1 1 calc R U . . .
H8B H 0.9822 0.6356 0.7540 0.081 Uiso 1 1 calc R U . . .
H8C H 0.9927 0.6421 0.6224 0.081 Uiso 1 1 calc R U . . .
N12 N 0.52401(7) 0.54599(4) 0.33564(14) 0.0257(4) Uani 1 1 d . . . . .
C9 C 0.93669(10) 0.70357(6) 0.7219(2) 0.0468(7) Uani 1 1 d . U . . .
H9A H 0.9627 0.7114 0.6675 0.070 Uiso 1 1 calc R U . . .
H9B H 0.9545 0.7005 0.7963 0.070 Uiso 1 1 calc R U . . .
H9C H 0.9079 0.7193 0.7286 0.070 Uiso 1 1 calc R U . . .
N10 N 0.70427(7) 0.68706(5) 0.00931(17) 0.0409(5) Uani 1 1 d . . . . .
N11 N 0.42059(7) 0.57418(5) 0.24193(15) 0.0328(5) Uani 1 1 d . . . . .
N9 N 0.62574(7) 0.68669(5) -0.19064(15) 0.0322(5) Uani 1 1 d . . . . .
C13 C 0.90823(12) 0.69153(8) 0.0926(3) 0.0841(11) Uani 1 1 d . U . . .
H13A H 0.8946 0.7095 0.1371 0.126 Uiso 1 1 calc R U . . .
H13B H 0.8829 0.6736 0.0946 0.126 Uiso 1 1 calc R U . . .
H13C H 0.9126 0.6984 0.0137 0.126 Uiso 1 1 calc R U . . .
C14 C 0.97827(11) 0.65398(6) 0.0765(2) 0.0534(7) Uani 1 1 d . U . . .
H14A H 0.9840 0.6606 -0.0021 0.080 Uiso 1 1 calc R U . . .
H14B H 0.9512 0.6370 0.0774 0.080 Uiso 1 1 calc R U . . .
H14C H 1.0119 0.6459 0.1103 0.080 Uiso 1 1 calc R U . . .
N14 N 0.20259(6) 0.65755(4) 0.85929(14) 0.0246(4) Uani 1 1 d . . . . .
N18 N 0.19140(7) 0.54539(4) 1.00749(14) 0.0266(4) Uani 1 1 d . . . . .
N17 N 0.08855(7) 0.56416(5) 0.88009(15) 0.0285(4) Uani 1 1 d . . . . .
N16 N 0.36361(7) 0.69254(5) 0.69549(15) 0.0326(5) Uani 1 1 d . . . . .
N15 N 0.29862(8) 0.69004(4) 0.47475(15) 0.0323(5) Uani 1 1 d . . . . .
C19 C 0.73515(10) 0.60560(6) 0.6026(2) 0.0450(7) Uani 1 1 d . . . . .
H19A H 0.6977 0.6016 0.6204 0.067 Uiso 1 1 calc R U . . .
H19B H 0.7373 0.6241 0.5515 0.067 Uiso 1 1 calc R U . . .
H19C H 0.7557 0.6100 0.6730 0.067 Uiso 1 1 calc R U . . .
C20 C 0.72483(9) 0.57069(7) 0.4437(2) 0.0584(9) Uani 1 1 d . . . . .
H20A H 0.7391 0.5518 0.4056 0.088 Uiso 1 1 calc R U . . .
H20B H 0.7262 0.5892 0.3925 0.088 Uiso 1 1 calc R U . . .
H20C H 0.6877 0.5667 0.4639 0.088 Uiso 1 1 calc R U . . .
C21 C 0.75621(9) 0.54962(6) 0.6228(2) 0.0443(7) Uani 1 1 d . . . . .
H21A H 0.7607 0.5300 0.5768 0.053 Uiso 1 1 calc R U . . .
H21B H 0.7207 0.5484 0.6577 0.053 Uiso 1 1 calc R U . . .
C22 C 0.79872(9) 0.55006(6) 0.71640(19) 0.0365(6) Uani 1 1 d . . . . .
H22A H 0.7953 0.5702 0.7604 0.044 Uiso 1 1 calc R U . . .
H22B H 0.7924 0.5319 0.7687 0.044 Uiso 1 1 calc R U . . .
C23 C 0.89120(9) 0.55248(6) 0.7711(2) 0.0467(7) Uani 1 1 d . . . . .
H23A H 0.8868 0.5353 0.8268 0.070 Uiso 1 1 calc R U . . .
H23B H 0.8844 0.5732 0.8070 0.070 Uiso 1 1 calc R U . . .
H23C H 0.9278 0.5521 0.7434 0.070 Uiso 1 1 calc R U . . .
Si5 Si 0.54176(3) 0.57978(2) -0.11189(5) 0.02991(16) Uani 1 1 d . U . . .
C24 C 0.86278(9) 0.51636(6) 0.62496(19) 0.0379(6) Uani 1 1 d . . . . .
H24A H 0.8542 0.4996 0.6798 0.057 Uiso 1 1 calc R U . . .
H24B H 0.9005 0.5146 0.6052 0.057 Uiso 1 1 calc R U . . .
H24C H 0.8401 0.5138 0.5562 0.057 Uiso 1 1 calc R U . . .
Si7 Si 0.57387(3) 0.66454(2) 0.33635(5) 0.03128(16) Uani 1 1 d . U . . .
Si10 Si 0.22888(2) 0.57292(2) 0.53010(5) 0.02575(15) Uani 1 1 d D . . . .
C28 C 0.50118(10) 0.61720(6) -0.1380(2) 0.0650(9) Uani 1 1 d . U . . .
H28A H 0.4889 0.6256 -0.0653 0.097 Uiso 1 1 calc R U . . .
H28B H 0.4702 0.6121 -0.1875 0.097 Uiso 1 1 calc R U . . .
H28C H 0.5233 0.6334 -0.1747 0.097 Uiso 1 1 calc R U . . .
Si11 Si 0.22064(3) 0.66494(2) 0.99531(5) 0.03231(17) Uani 1 1 d . . . . .
C29 C 0.49100(9) 0.54912(6) -0.0696(2) 0.0523(8) Uani 1 1 d . U . . .
H29A H 0.5090 0.5287 -0.0534 0.078 Uiso 1 1 calc R U . . .
H29B H 0.4646 0.5462 -0.1318 0.078 Uiso 1 1 calc R U . . .
H29C H 0.4730 0.5565 -0.0015 0.078 Uiso 1 1 calc R U . . .
Si12 Si 0.15254(3) 0.67570(2) 0.78749(6) 0.03274(17) Uani 1 1 d . . . . .
C31 C 0.53304(11) 0.64966(7) 0.4582(2) 0.0660(9) Uani 1 1 d . U . . .
H31A H 0.5019 0.6636 0.4670 0.099 Uiso 1 1 calc R U . . .
H31B H 0.5551 0.6499 0.5284 0.099 Uiso 1 1 calc R U . . .
H31C H 0.5210 0.6277 0.4424 0.099 Uiso 1 1 calc R U . . .
C32 C 0.63349(10) 0.63736(7) 0.3340(3) 0.0694(9) Uani 1 1 d . U . . .
H32A H 0.6218 0.6154 0.3168 0.104 Uiso 1 1 calc R U . . .
H32B H 0.6521 0.6378 0.4085 0.104 Uiso 1 1 calc R U . . .
H32C H 0.6579 0.6447 0.2755 0.104 Uiso 1 1 calc R U . . .
C33 C 0.60260(10) 0.70413(6) 0.3856(2) 0.0463(7) Uani 1 1 d . U . . .
H33A H 0.6213 0.7143 0.3229 0.069 Uiso 1 1 calc R U . . .
H33B H 0.6278 0.7005 0.4496 0.069 Uiso 1 1 calc R U . . .
H33C H 0.5736 0.7182 0.4099 0.069 Uiso 1 1 calc R U . . .
C37 C 0.57985(10) 0.70187(6) -0.2498(2) 0.0524(8) Uani 1 1 d . . . . .
H37A H 0.5913 0.7108 -0.3223 0.079 Uiso 1 1 calc R U . . .
H37B H 0.5658 0.7191 -0.2025 0.079 Uiso 1 1 calc R U . . .
H37C H 0.5518 0.6858 -0.2643 0.079 Uiso 1 1 calc R U . . .
C38 C 0.64420(10) 0.66014(6) -0.2596(2) 0.0495(7) Uani 1 1 d . . . . .
H38A H 0.6585 0.6685 -0.3305 0.074 Uiso 1 1 calc R U . . .
H38B H 0.6142 0.6457 -0.2774 0.074 Uiso 1 1 calc R U . . .
H38C H 0.6723 0.6484 -0.2176 0.074 Uiso 1 1 calc R U . . .
C39 C 0.66760(10) 0.71069(6) -0.1714(2) 0.0484(7) Uani 1 1 d . . . . .
H39A H 0.6520 0.7292 -0.1314 0.058 Uiso 1 1 calc R U . . .
H39B H 0.6796 0.7184 -0.2461 0.058 Uiso 1 1 calc R U . . .
C40 C 0.71573(10) 0.69913(7) -0.1036(2) 0.0517(8) Uani 1 1 d . . . . .
H40A H 0.7332 0.6819 -0.1468 0.062 Uiso 1 1 calc R U . . .
H40B H 0.7415 0.7171 -0.0955 0.062 Uiso 1 1 calc R U . . .
C41 C 0.68805(11) 0.71298(7) 0.0851(2) 0.0667(9) Uani 1 1 d . . . . .
H41A H 0.7173 0.7285 0.0940 0.100 Uiso 1 1 calc R U . . .
H41B H 0.6797 0.7040 0.1596 0.100 Uiso 1 1 calc R U . . .
H41C H 0.6563 0.7237 0.0525 0.100 Uiso 1 1 calc R U . . .
C42 C 0.75184(10) 0.67103(8) 0.0580(2) 0.0726(10) Uani 1 1 d . . . . .
H42A H 0.7624 0.6535 0.0078 0.109 Uiso 1 1 calc R U . . .
H42B H 0.7437 0.6623 0.1329 0.109 Uiso 1 1 calc R U . . .
H42C H 0.7812 0.6865 0.0659 0.109 Uiso 1 1 calc R U . . .
C43 C 0.40635(10) 0.60098(6) 0.3142(2) 0.0527(8) Uani 1 1 d . . . . .
H43A H 0.3718 0.5967 0.3485 0.079 Uiso 1 1 calc R U . . .
H43B H 0.4038 0.6206 0.2685 0.079 Uiso 1 1 calc R U . . .
H43C H 0.4339 0.6037 0.3744 0.079 Uiso 1 1 calc R U . . .
C44 C 0.37937(9) 0.57074(8) 0.1522(2) 0.0646(9) Uani 1 1 d . . . . .
H44A H 0.3884 0.5527 0.1028 0.097 Uiso 1 1 calc R U . . .
H44B H 0.3773 0.5905 0.1072 0.097 Uiso 1 1 calc R U . . .
H44C H 0.3447 0.5667 0.1865 0.097 Uiso 1 1 calc R U . . .
C45 C 0.42507(9) 0.54457(6) 0.3064(2) 0.0423(7) Uani 1 1 d . . . . .
H45A H 0.4278 0.5264 0.2525 0.051 Uiso 1 1 calc R U . . .
H45B H 0.3919 0.5416 0.3491 0.051 Uiso 1 1 calc R U . . .
C46 C 0.47215(8) 0.54325(6) 0.38912(19) 0.0384(6) Uani 1 1 d . . . . .
H46A H 0.4688 0.5608 0.4450 0.046 Uiso 1 1 calc R U . . .
H46B H 0.4710 0.5227 0.4313 0.046 Uiso 1 1 calc R U . . .
C47 C 0.56638(9) 0.54723(6) 0.42429(19) 0.0431(7) Uani 1 1 d . . . . .
H47A H 0.5661 0.5273 0.4686 0.065 Uiso 1 1 calc R U . . .
H47B H 0.5602 0.5655 0.4746 0.065 Uiso 1 1 calc R U . . .
H47C H 0.6011 0.5497 0.3889 0.065 Uiso 1 1 calc R U . . .
C48 C 0.53363(10) 0.51893(6) 0.2605(2) 0.0467(7) Uani 1 1 d . . . . .
H48A H 0.5292 0.4988 0.3024 0.070 Uiso 1 1 calc R U . . .
H48B H 0.5701 0.5202 0.2326 0.070 Uiso 1 1 calc R U . . .
H48C H 0.5080 0.5196 0.1959 0.070 Uiso 1 1 calc R U . . .
C52 C 0.16187(8) 0.55606(6) 0.56618(19) 0.0370(6) Uani 1 1 d . . . . .
H52A H 0.1668 0.5380 0.6190 0.055 Uiso 1 1 calc R U . . .
H52B H 0.1434 0.5486 0.4966 0.055 Uiso 1 1 calc R U . . .
H52C H 0.1404 0.5728 0.6018 0.055 Uiso 1 1 calc R U . . .
C53 C 0.26064(9) 0.54146(6) 0.4381(2) 0.0509(8) Uani 1 1 d . . . . .
H53A H 0.2957 0.5490 0.4145 0.076 Uiso 1 1 calc R U . . .
H53B H 0.2377 0.5375 0.3706 0.076 Uiso 1 1 calc R U . . .
H53C H 0.2650 0.5215 0.4814 0.076 Uiso 1 1 calc R U . . .
C54 C 0.21438(10) 0.60672(6) 0.4284(2) 0.0515(7) Uani 1 1 d . . . . .
H54A H 0.1983 0.6246 0.4693 0.077 Uiso 1 1 calc R U . . .
H54B H 0.1895 0.5993 0.3681 0.077 Uiso 1 1 calc R U . . .
H54C H 0.2478 0.6138 0.3947 0.077 Uiso 1 1 calc R U . . .
C55 C 0.17397(10) 0.64684(6) 1.10036(19) 0.0514(7) Uani 1 1 d . . . . .
H55A H 0.1380 0.6558 1.0880 0.077 Uiso 1 1 calc R U . . .
H55B H 0.1868 0.6518 1.1779 0.077 Uiso 1 1 calc R U . . .
H55C H 0.1727 0.6235 1.0900 0.077 Uiso 1 1 calc R U . . .
C56 C 0.22573(12) 0.70850(6) 1.0332(2) 0.0711(10) Uani 1 1 d . . . . .
H56A H 0.2494 0.7193 0.9803 0.107 Uiso 1 1 calc R U . . .
H56B H 0.2404 0.7107 1.1109 0.107 Uiso 1 1 calc R U . . .
H56C H 0.1901 0.7183 1.0281 0.107 Uiso 1 1 calc R U . . .
C57 C 0.28707(9) 0.64716(7) 1.0359(2) 0.0569(8) Uani 1 1 d . . . . .
H57A H 0.2848 0.6237 1.0319 0.085 Uiso 1 1 calc R U . . .
H57B H 0.2972 0.6537 1.1136 0.085 Uiso 1 1 calc R U . . .
H57C H 0.3140 0.6548 0.9834 0.085 Uiso 1 1 calc R U . . .
C58 C 0.09325(9) 0.68840(6) 0.8708(2) 0.0539(8) Uani 1 1 d . . . . .
H58A H 0.0788 0.6698 0.9105 0.081 Uiso 1 1 calc R U . . .
H58B H 0.0657 0.6973 0.8190 0.081 Uiso 1 1 calc R U . . .
H58C H 0.1043 0.7048 0.9265 0.081 Uiso 1 1 calc R U . . .
C59 C 0.12354(9) 0.64802(6) 0.6738(2) 0.0509(7) Uani 1 1 d . . . . .
H59A H 0.1523 0.6401 0.6264 0.076 Uiso 1 1 calc R U . . .
H59B H 0.0974 0.6598 0.6264 0.076 Uiso 1 1 calc R U . . .
H59C H 0.1059 0.6298 0.7099 0.076 Uiso 1 1 calc R U . . .
C60 C 0.17378(10) 0.71309(6) 0.7102(2) 0.0602(9) Uani 1 1 d . . . . .
H60A H 0.1881 0.7287 0.7653 0.090 Uiso 1 1 calc R U . . .
H60B H 0.1428 0.7223 0.6691 0.090 Uiso 1 1 calc R U . . .
H60C H 0.2014 0.7076 0.6561 0.090 Uiso 1 1 calc R U . . .
C61 C 0.25192(11) 0.70166(7) 0.4086(2) 0.0579(8) Uani 1 1 d . . . . .
H61A H 0.2639 0.7142 0.3435 0.087 Uiso 1 1 calc R U . . .
H61B H 0.2300 0.7152 0.4568 0.087 Uiso 1 1 calc R U . . .
H61C H 0.2307 0.6833 0.3812 0.087 Uiso 1 1 calc R U . . .
C62 C 0.33017(11) 0.66948(7) 0.4032(2) 0.0641(9) Uani 1 1 d . . . . .
H62A H 0.3461 0.6824 0.3432 0.096 Uiso 1 1 calc R U . . .
H62B H 0.3071 0.6529 0.3686 0.096 Uiso 1 1 calc R U . . .
H62C H 0.3586 0.6593 0.4493 0.096 Uiso 1 1 calc R U . . .
C63 C 0.33024(10) 0.71738(6) 0.5155(2) 0.0460(7) Uani 1 1 d . . . . .
H63A H 0.3066 0.7320 0.5573 0.055 Uiso 1 1 calc R U . . .
H63B H 0.3433 0.7292 0.4488 0.055 Uiso 1 1 calc R U . . .
C64 C 0.37763(9) 0.70892(6) 0.59196(19) 0.0388(6) Uani 1 1 d . . . . .
H64A H 0.4022 0.6951 0.5492 0.047 Uiso 1 1 calc R U . . .
H64B H 0.3971 0.7289 0.6124 0.047 Uiso 1 1 calc R U . . .
C65 C 0.41188(10) 0.67866(7) 0.7492(2) 0.0701(10) Uani 1 1 d . . . . .
H65A H 0.4287 0.6640 0.6959 0.105 Uiso 1 1 calc R U . . .
H65B H 0.4022 0.6669 0.8177 0.105 Uiso 1 1 calc R U . . .
H65C H 0.4370 0.6959 0.7699 0.105 Uiso 1 1 calc R U . . .
C66 C 0.33851(10) 0.71414(7) 0.7747(2) 0.0591(8) Uani 1 1 d . . . . .
H66A H 0.3636 0.7313 0.7961 0.089 Uiso 1 1 calc R U . . .
H66B H 0.3287 0.7022 0.8429 0.089 Uiso 1 1 calc R U . . .
H66C H 0.3063 0.7235 0.7387 0.089 Uiso 1 1 calc R U . . .
C67 C 0.06416(9) 0.59038(6) 0.9415(2) 0.0466(7) Uani 1 1 d . . . . .
H67A H 0.0295 0.5834 0.9695 0.070 Uiso 1 1 calc R U . . .
H67B H 0.0590 0.6088 0.8904 0.070 Uiso 1 1 calc R U . . .
H67C H 0.0876 0.5966 1.0060 0.070 Uiso 1 1 calc R U . . .
C68 C 0.05355(8) 0.55565(6) 0.78208(19) 0.0445(7) Uani 1 1 d . . . . .
H68A H 0.0189 0.5483 0.8091 0.067 Uiso 1 1 calc R U . . .
H68B H 0.0702 0.5385 0.7385 0.067 Uiso 1 1 calc R U . . .
H68C H 0.0482 0.5745 0.7334 0.067 Uiso 1 1 calc R U . . .
C69 C 0.09558(8) 0.53595(5) 0.95339(19) 0.0320(6) Uani 1 1 d . . . . .
H69A H 0.1055 0.5174 0.9056 0.038 Uiso 1 1 calc R U . . .
H69B H 0.0609 0.5309 0.9877 0.038 Uiso 1 1 calc R U . . .
C70 C 0.13725(8) 0.53965(6) 1.04745(18) 0.0327(6) Uani 1 1 d . . . . .
H70A H 0.1269 0.5578 1.0966 0.039 Uiso 1 1 calc R U . . .
H70B H 0.1376 0.5200 1.0946 0.039 Uiso 1 1 calc R U . . .
C71 C 0.21067(9) 0.51831(6) 0.9431(2) 0.0450(7) Uani 1 1 d . . . . .
H71A H 0.2073 0.4987 0.9881 0.068 Uiso 1 1 calc R U . . .
H71B H 0.2483 0.5217 0.9255 0.068 Uiso 1 1 calc R U . . .
H71C H 0.1894 0.5162 0.8722 0.068 Uiso 1 1 calc R U . . .
C72 C 0.22739(9) 0.55070(6) 1.10635(19) 0.0475(7) Uani 1 1 d . . . . .
H72A H 0.2280 0.5315 1.1544 0.071 Uiso 1 1 calc R U . . .
H72B H 0.2146 0.5690 1.1502 0.071 Uiso 1 1 calc R U . . .
H72C H 0.2635 0.5551 1.0805 0.071 Uiso 1 1 calc R U . . .
C30 C 0.56370(10) 0.56682(7) -0.25558(18) 0.0522(8) Uani 1 1 d . U . . .
H30A H 0.5896 0.5823 -0.2842 0.078 Uiso 1 1 calc R U . . .
H30B H 0.5326 0.5658 -0.3080 0.078 Uiso 1 1 calc R U . . .
H30C H 0.5804 0.5456 -0.2498 0.078 Uiso 1 1 calc R U . . .
C1 C 0.9921(7) 0.5478(3) 0.4869(7) 0.0375(19) Uani 0.713(3) 1 d D U P A 1
H1A H 0.9760 0.5602 0.5480 0.056 Uiso 0.713(3) 1 calc R U P A 1
H1B H 1.0287 0.5418 0.5097 0.056 Uiso 0.713(3) 1 calc R U P A 1
H1C H 0.9709 0.5284 0.4722 0.056 Uiso 0.713(3) 1 calc R U P A 1
C2 C 1.0265(3) 0.5459(3) 0.2512(10) 0.076(3) Uani 0.713(3) 1 d D U P A 1
H2A H 1.0087 0.5250 0.2496 0.114 Uiso 0.713(3) 1 calc R U P A 1
H2B H 1.0642 0.5431 0.2741 0.114 Uiso 0.713(3) 1 calc R U P A 1
H2C H 1.0241 0.5556 0.1754 0.114 Uiso 0.713(3) 1 calc R U P A 1
C3 C 1.0447(3) 0.60501(18) 0.3906(6) 0.061(2) Uani 0.713(3) 1 d D U P A 1
H3A H 1.0492 0.6188 0.3241 0.092 Uiso 0.713(3) 1 calc R U P A 1
H3B H 1.0790 0.5949 0.4117 0.092 Uiso 0.713(3) 1 calc R U P A 1
H3C H 1.0324 0.6180 0.4543 0.092 Uiso 0.713(3) 1 calc R U P A 1
C2A C 1.0096(10) 0.5407(8) 0.250(3) 0.076(3) Uani 0.287(3) 1 d D . P A 2
H2A1 H 0.9822 0.5239 0.2508 0.114 Uiso 0.287(3) 1 calc R U P A 2
H2A2 H 1.0446 0.5314 0.2696 0.114 Uiso 0.287(3) 1 calc R U P A 2
H2A3 H 1.0105 0.5501 0.1734 0.114 Uiso 0.287(3) 1 calc R U P A 2
C1A C 0.9980(19) 0.5527(9) 0.4970(18) 0.0375(19) Uani 0.287(3) 1 d D . P A 2
H1A1 H 0.9950 0.5689 0.5570 0.056 Uiso 0.287(3) 1 calc R U P A 2
H1A2 H 1.0325 0.5417 0.5055 0.056 Uiso 0.287(3) 1 calc R U P A 2
H1A3 H 0.9689 0.5371 0.5031 0.056 Uiso 0.287(3) 1 calc R U P A 2
C3A C 1.0495(8) 0.6017(5) 0.3446(18) 0.061(2) Uani 0.287(3) 1 d D . P A 2
H3A1 H 1.0496 0.6107 0.2676 0.092 Uiso 0.287(3) 1 calc R U P A 2
H3A2 H 1.0834 0.5906 0.3608 0.092 Uiso 0.287(3) 1 calc R U P A 2
H3A3 H 1.0450 0.6190 0.3998 0.092 Uiso 0.287(3) 1 calc R U P A 2
Si4 Si 0.8338(3) 0.69125(17) 0.4919(7) 0.0289(5) Uani 0.713(3) 1 d D U P A 3
C10 C 0.7880(3) 0.7054(4) 0.6071(9) 0.074(2) Uani 0.713(3) 1 d D U P A 3
H10A H 0.7741 0.6868 0.6477 0.110 Uiso 0.713(3) 1 calc R U P A 3
H10B H 0.7582 0.7175 0.5726 0.110 Uiso 0.713(3) 1 calc R U P A 3
H10C H 0.8081 0.7192 0.6606 0.110 Uiso 0.713(3) 1 calc R U P A 3
C11 C 0.7942(3) 0.6763(3) 0.3647(5) 0.0622(18) Uani 0.713(3) 1 d D U P A 3
H11A H 0.8179 0.6737 0.3004 0.093 Uiso 0.713(3) 1 calc R U P A 3
H11B H 0.7659 0.6917 0.3447 0.093 Uiso 0.713(3) 1 calc R U P A 3
H11C H 0.7780 0.6555 0.3826 0.093 Uiso 0.713(3) 1 calc R U P A 3
C12 C 0.8647(4) 0.7298(2) 0.4473(6) 0.065(2) Uani 0.713(3) 1 d D U P A 3
H12A H 0.8845 0.7393 0.5120 0.098 Uiso 0.713(3) 1 calc R U P A 3
H12B H 0.8366 0.7446 0.4209 0.098 Uiso 0.713(3) 1 calc R U P A 3
H12C H 0.8893 0.7257 0.3854 0.098 Uiso 0.713(3) 1 calc R U P A 3
Si4A Si 0.8338(7) 0.6917(4) 0.5009(18) 0.0289(5) Uani 0.287(3) 1 d D . P A 4
C10A C 0.7732(9) 0.6999(10) 0.586(2) 0.074(2) Uani 0.287(3) 1 d D . P A 4
H10D H 0.7546 0.6797 0.6006 0.110 Uiso 0.287(3) 1 calc R U P A 4
H10E H 0.7492 0.7145 0.5437 0.110 Uiso 0.287(3) 1 calc R U P A 4
H10F H 0.7841 0.7098 0.6586 0.110 Uiso 0.287(3) 1 calc R U P A 4
C11A C 0.7827(10) 0.6749(7) 0.3996(14) 0.0622(18) Uani 0.287(3) 1 d D . P A 4
H11D H 0.7723 0.6913 0.3435 0.093 Uiso 0.287(3) 1 calc R U P A 4
H11E H 0.7512 0.6682 0.4413 0.093 Uiso 0.287(3) 1 calc R U P A 4
H11F H 0.7977 0.6563 0.3605 0.093 Uiso 0.287(3) 1 calc R U P A 4
C12A C 0.8581(12) 0.7247(6) 0.4094(19) 0.065(2) Uani 0.287(3) 1 d D . P A 4
H12D H 0.8937 0.7315 0.4366 0.098 Uiso 0.287(3) 1 calc R U P A 4
H12E H 0.8334 0.7429 0.4126 0.098 Uiso 0.287(3) 1 calc R U P A 4
H12F H 0.8600 0.7171 0.3308 0.098 Uiso 0.287(3) 1 calc R U P A 4
N3 N 0.96018(8) 0.68118(5) 0.14139(16) 0.0395(5) Uani 1 1 d D U . . .
C15 C 0.99133(16) 0.71031(8) 0.1354(3) 0.0436(10) Uani 0.713(3) 1 d D U P A 5
H15A H 0.9711 0.7283 0.1683 0.052 Uiso 0.713(3) 1 calc R U P A 5
H15B H 0.9980 0.7155 0.0549 0.052 Uiso 0.713(3) 1 calc R U P A 5
C16 C 1.04385(14) 0.70630(10) 0.1997(3) 0.0434(10) Uani 0.713(3) 1 d D U P A 5
H16A H 1.0646 0.6892 0.1628 0.052 Uiso 0.713(3) 1 calc R U P A 5
H16B H 1.0645 0.7265 0.1938 0.052 Uiso 0.713(3) 1 calc R U P A 5
N4 N 1.0388(3) 0.69826(14) 0.3209(3) 0.0361(9) Uani 0.713(3) 1 d D U P A 5
C17 C 1.01739(17) 0.72486(10) 0.3847(4) 0.0571(12) Uani 0.713(3) 1 d D U P A 5
H17A H 1.0144 0.7186 0.4646 0.086 Uiso 0.713(3) 1 calc R U P A 5
H17B H 0.9820 0.7306 0.3533 0.086 Uiso 0.713(3) 1 calc R U P A 5
H17C H 1.0414 0.7434 0.3795 0.086 Uiso 0.713(3) 1 calc R U P A 5
C18 C 1.0937(3) 0.69259(18) 0.3609(14) 0.0543(17) Uani 0.713(3) 1 d D U P A 5
H18A H 1.1150 0.7120 0.3498 0.081 Uiso 0.713(3) 1 calc R U P A 5
H18B H 1.1090 0.6748 0.3179 0.081 Uiso 0.713(3) 1 calc R U P A 5
H18C H 1.0940 0.6871 0.4419 0.081 Uiso 0.713(3) 1 calc R U P A 5
C15A C 1.0130(4) 0.6985(2) 0.1450(8) 0.0436(10) Uani 0.287(3) 1 d D . P A 6
H15C H 1.0146 0.7126 0.0773 0.052 Uiso 0.287(3) 1 calc R U P A 6
H15D H 1.0420 0.6825 0.1394 0.052 Uiso 0.287(3) 1 calc R U P A 6
C16A C 1.0239(4) 0.7190(2) 0.2514(7) 0.0434(10) Uani 0.287(3) 1 d D . P A 6
H16C H 1.0531 0.7342 0.2356 0.052 Uiso 0.287(3) 1 calc R U P A 6
H16D H 0.9915 0.7318 0.2664 0.052 Uiso 0.287(3) 1 calc R U P A 6
N4A N 1.0385(9) 0.7008(4) 0.3537(8) 0.0361(9) Uani 0.287(3) 1 d D . P A 6
C17A C 1.0302(5) 0.7190(3) 0.4579(8) 0.0571(12) Uani 0.287(3) 1 d D . P A 6
H17D H 1.0540 0.7377 0.4601 0.086 Uiso 0.287(3) 1 calc R U P A 6
H17E H 1.0381 0.7053 0.5240 0.086 Uiso 0.287(3) 1 calc R U P A 6
H17F H 0.9929 0.7262 0.4596 0.086 Uiso 0.287(3) 1 calc R U P A 6
C18A C 1.0899(8) 0.6841(5) 0.366(4) 0.0543(17) Uani 0.287(3) 1 d D . P A 6
H18D H 1.0943 0.6696 0.3018 0.081 Uiso 0.287(3) 1 calc R U P A 6
H18E H 1.0906 0.6718 0.4372 0.081 Uiso 0.287(3) 1 calc R U P A 6
H18F H 1.1190 0.6999 0.3686 0.081 Uiso 0.287(3) 1 calc R U P A 6
Si6 Si 0.64497(17) 0.56465(12) 0.0090(6) 0.0267(6) Uani 0.713(3) 1 d D U P A 7
C25 C 0.6726(6) 0.5680(2) 0.1576(7) 0.0431(18) Uani 0.713(3) 1 d D U P A 7
H25A H 0.6836 0.5902 0.1726 0.065 Uiso 0.713(3) 1 calc R U P A 7
H25B H 0.7036 0.5537 0.1671 0.065 Uiso 0.713(3) 1 calc R U P A 7
H25C H 0.6451 0.5617 0.2110 0.065 Uiso 0.713(3) 1 calc R U P A 7
C26 C 0.6365(2) 0.52041(11) -0.0199(4) 0.0488(12) Uani 0.713(3) 1 d D U P A 7
H26A H 0.6113 0.5113 0.0335 0.073 Uiso 0.713(3) 1 calc R U P A 7
H26B H 0.6712 0.5096 -0.0104 0.073 Uiso 0.713(3) 1 calc R U P A 7
H26C H 0.6228 0.5173 -0.0979 0.073 Uiso 0.713(3) 1 calc R U P A 7
C27 C 0.7004(3) 0.57866(14) -0.0834(5) 0.0552(17) Uani 0.713(3) 1 d D U P A 7
H27A H 0.6893 0.5764 -0.1636 0.083 Uiso 0.713(3) 1 calc R U P A 7
H27B H 0.7324 0.5656 -0.0681 0.083 Uiso 0.713(3) 1 calc R U P A 7
H27C H 0.7084 0.6012 -0.0668 0.083 Uiso 0.713(3) 1 calc R U P A 7
Si6A Si 0.6482(4) 0.5671(3) -0.0021(15) 0.0267(6) Uani 0.287(3) 1 d D . P A 8
C25A C 0.6729(15) 0.5605(7) 0.1474(18) 0.0431(18) Uani 0.287(3) 1 d D . P A 8
H25D H 0.6685 0.5803 0.1913 0.065 Uiso 0.287(3) 1 calc R U P A 8
H25E H 0.7109 0.5547 0.1476 0.065 Uiso 0.287(3) 1 calc R U P A 8
H25F H 0.6524 0.5432 0.1817 0.065 Uiso 0.287(3) 1 calc R U P A 8
C26A C 0.6529(6) 0.5260(3) -0.0650(11) 0.0488(12) Uani 0.287(3) 1 d D . P A 8
H26D H 0.6205 0.5139 -0.0482 0.073 Uiso 0.287(3) 1 calc R U P A 8
H26E H 0.6842 0.5149 -0.0321 0.073 Uiso 0.287(3) 1 calc R U P A 8
H26F H 0.6564 0.5277 -0.1475 0.073 Uiso 0.287(3) 1 calc R U P A 8
C27A C 0.7057(8) 0.5908(4) -0.0562(16) 0.0552(17) Uani 0.287(3) 1 d D . P A 8
H27D H 0.7000 0.5949 -0.1377 0.083 Uiso 0.287(3) 1 calc R U P A 8
H27E H 0.7389 0.5786 -0.0440 0.083 Uiso 0.287(3) 1 calc R U P A 8
H27F H 0.7083 0.6112 -0.0154 0.083 Uiso 0.287(3) 1 calc R U P A 8
N8 N 0.54118(6) 0.66420(4) 0.21062(14) 0.0245(4) Uani 1 1 d D U . . .
Si8 Si 0.49665(13) 0.69274(6) 0.1722(3) 0.0226(4) Uani 0.713(3) 1 d D U P A 9
C34 C 0.4690(2) 0.71924(13) 0.2849(6) 0.0500(12) Uani 0.713(3) 1 d D U P A 9
H34A H 0.4556 0.7060 0.3467 0.075 Uiso 0.713(3) 1 calc R U P A 9
H34B H 0.4397 0.7322 0.2521 0.075 Uiso 0.713(3) 1 calc R U P A 9
H34C H 0.4973 0.7334 0.3148 0.075 Uiso 0.713(3) 1 calc R U P A 9
C35 C 0.4353(2) 0.67564(15) 0.1001(7) 0.0624(14) Uani 0.713(3) 1 d D U P A 9
H35A H 0.4460 0.6608 0.0403 0.094 Uiso 0.713(3) 1 d R U P A 9
H35B H 0.4141 0.6932 0.0662 0.094 Uiso 0.713(3) 1 d R U P A 9
H35C H 0.4137 0.6641 0.1553 0.094 Uiso 0.713(3) 1 d R U P A 9
C36 C 0.5237(4) 0.72292(17) 0.0713(5) 0.062(2) Uani 0.713(3) 1 d D U P A 9
H36A H 0.5552 0.7333 0.1061 0.093 Uiso 0.713(3) 1 calc R U P A 9
H36B H 0.4962 0.7391 0.0538 0.093 Uiso 0.713(3) 1 calc R U P A 9
H36C H 0.5337 0.7121 0.0010 0.093 Uiso 0.713(3) 1 calc R U P A 9
Si8A Si 0.4922(3) 0.68731(18) 0.1550(7) 0.0226(4) Uani 0.287(3) 1 d D . P A 10
C34A C 0.4573(6) 0.7087(4) 0.2719(14) 0.0500(12) Uani 0.287(3) 1 d D . P A 10
H34D H 0.4537 0.6942 0.3368 0.075 Uiso 0.287(3) 1 calc R U P A 10
H34E H 0.4218 0.7156 0.2444 0.075 Uiso 0.287(3) 1 calc R U P A 10
H34F H 0.4783 0.7276 0.2955 0.075 Uiso 0.287(3) 1 calc R U P A 10
C35A C 0.4366(6) 0.6661(4) 0.077(2) 0.0624(14) Uani 0.287(3) 1 d D . P A 10
H35D H 0.4455 0.6621 -0.0020 0.094 Uiso 0.287(3) 1 d R U P A 10
H35E H 0.4041 0.6792 0.0799 0.094 Uiso 0.287(3) 1 d R U P A 10
H35F H 0.4307 0.6457 0.1160 0.094 Uiso 0.287(3) 1 d R U P A 10
C36A C 0.5165(11) 0.7138(5) 0.0390(15) 0.062(2) Uani 0.287(3) 1 d D . P A 10
H36D H 0.5470 0.7265 0.0676 0.093 Uiso 0.287(3) 1 calc R U P A 10
H36E H 0.4876 0.7283 0.0137 0.093 Uiso 0.287(3) 1 calc R U P A 10
H36F H 0.5275 0.7006 -0.0251 0.093 Uiso 0.287(3) 1 calc R U P A 10
N13 N 0.26460(6) 0.58406(4) 0.64549(13) 0.0226(4) Uani 1 1 d D U . . .
Si9 Si 0.3211(3) 0.5688(3) 0.6991(9) 0.0323(8) Uani 0.713(3) 1 d D U P A 10
C49 C 0.3265(6) 0.5237(3) 0.702(2) 0.073(3) Uani 0.713(3) 1 d D U P A 10
H49A H 0.2913 0.5144 0.7168 0.109 Uiso 0.713(3) 1 calc R U P A 10
H49B H 0.3519 0.5172 0.7629 0.109 Uiso 0.713(3) 1 calc R U P A 10
H49C H 0.3389 0.5160 0.6290 0.109 Uiso 0.713(3) 1 calc R U P A 10
C50 C 0.3818(6) 0.5828(3) 0.6253(19) 0.071(3) Uani 0.713(3) 1 d D U P A 10
H50A H 0.3800 0.5757 0.5459 0.106 Uiso 0.713(3) 1 calc R U P A 10
H50B H 0.4138 0.5738 0.6633 0.106 Uiso 0.713(3) 1 calc R U P A 10
H50C H 0.3835 0.6063 0.6280 0.106 Uiso 0.713(3) 1 calc R U P A 10
C51 C 0.3330(7) 0.58355(18) 0.8484(9) 0.0483(18) Uani 0.713(3) 1 d D U P A 10
H51A H 0.3332 0.6071 0.8488 0.072 Uiso 0.713(3) 1 calc R U P A 10
H51B H 0.3675 0.5756 0.8778 0.072 Uiso 0.713(3) 1 calc R U P A 10
H51C H 0.3044 0.5757 0.8965 0.072 Uiso 0.713(3) 1 calc R U P A 10
Si9A Si 0.3197(9) 0.5659(7) 0.697(2) 0.0323(8) Uani 0.287(3) 1 d D U P A 11
C49A C 0.3134(16) 0.5210(8) 0.708(6) 0.073(3) Uani 0.287(3) 1 d D U P A 11
H49D H 0.2766 0.5154 0.7268 0.109 Uiso 0.287(3) 1 calc R U P A 11
H49E H 0.3381 0.5130 0.7676 0.109 Uiso 0.287(3) 1 calc R U P A 11
H49F H 0.3222 0.5112 0.6351 0.109 Uiso 0.287(3) 1 calc R U P A 11
C50A C 0.3844(16) 0.5733(8) 0.626(5) 0.071(3) Uani 0.287(3) 1 d D U P A 11
H50D H 0.3835 0.5631 0.5510 0.106 Uiso 0.287(3) 1 calc R U P A 11
H50E H 0.4139 0.5643 0.6725 0.106 Uiso 0.287(3) 1 calc R U P A 11
H50F H 0.3898 0.5965 0.6171 0.106 Uiso 0.287(3) 1 calc R U P A 11
C51A C 0.3336(18) 0.5739(6) 0.852(2) 0.0483(18) Uani 0.287(3) 1 d D U P A 11
H51D H 0.3457 0.5961 0.8618 0.072 Uiso 0.287(3) 1 calc R U P A 11
H51E H 0.3616 0.5593 0.8802 0.072 Uiso 0.287(3) 1 calc R U P A 11
H51F H 0.3009 0.5705 0.8940 0.072 Uiso 0.287(3) 1 calc R U P A 11

loop_
_atom_site_aniso_label
_atom_site_aniso_U_11
_atom_site_aniso_U_22
_atom_site_aniso_U_33
_atom_site_aniso_U_23
_atom_site_aniso_U_13
_atom_site_aniso_U_12
K1 0.0292(3) 0.0202(3) 0.0221(2) 0.0003(2) 0.0028(2) -0.0041(2)
K2 0.0304(3) 0.0223(3) 0.0294(3) 0.0031(2) 0.0090(2) -0.0010(2)
K3 0.0363(3) 0.0212(3) 0.0233(3) 0.0009(2) 0.0052(2) -0.0054(2)
K4 0.0296(3) 0.0229(3) 0.0292(3) 0.0002(2) 0.0043(2) -0.0039(2)
K5 0.0252(3) 0.0213(3) 0.0245(3) 0.0038(2) 0.0041(2) -0.0009(2)
K6 0.0284(3) 0.0219(3) 0.0300(3) 0.0011(2) 0.0081(2) -0.0041(2)
Si1 0.0311(4) 0.0326(4) 0.0354(4) 0.0105(3) 0.0104(3) 0.0103(3)
Si2 0.0476(4) 0.0264(4) 0.0227(3) -0.0022(3) -0.0014(3) -0.0079(3)
N1 0.0266(10) 0.0232(10) 0.0222(9) -0.0007(8) 0.0016(8) 0.0021(8)
N2 0.0245(10) 0.0214(10) 0.0279(10) -0.0036(8) 0.0047(8) 0.0017(8)
Si3 0.0319(4) 0.0221(4) 0.0298(4) -0.0038(3) -0.0025(3) -0.0032(3)
N6 0.0266(11) 0.0288(11) 0.0257(10) 0.0082(9) -0.0034(8) -0.0022(9)
C4 0.0707(19) 0.0348(16) 0.0372(15) -0.0109(12) 0.0113(13) -0.0204(14)
N5 0.0249(10) 0.0331(12) 0.0351(11) -0.0046(10) -0.0062(9) 0.0033(9)
N7 0.0247(10) 0.0225(10) 0.0236(10) -0.0033(8) -0.0026(8) 0.0023(8)
C7 0.0560(17) 0.0561(19) 0.0338(14) 0.0059(13) -0.0003(13) -0.0129(15)
C6 0.094(2) 0.067(2) 0.0284(14) -0.0099(14) 0.0101(15) -0.0346(18)
C5 0.0473(17) 0.058(2) 0.0603(18) 0.0127(15) -0.0257(14) -0.0038(15)
C8 0.0436(16) 0.0498(18) 0.0674(19) -0.0082(15) -0.0235(14) 0.0118(14)
N12 0.0227(10) 0.0298(11) 0.0248(10) 0.0064(9) 0.0008(8) 0.0000(9)
C9 0.0642(18) 0.0338(16) 0.0421(16) -0.0073(12) -0.0043(13) -0.0155(14)
N10 0.0275(11) 0.0531(15) 0.0423(13) -0.0036(11) 0.0016(10) -0.0062(11)
N11 0.0232(10) 0.0465(14) 0.0284(11) -0.0022(10) -0.0033(8) 0.0040(10)
N9 0.0378(12) 0.0294(12) 0.0296(11) 0.0020(9) 0.0036(9) 0.0080(10)
C13 0.090(2) 0.096(3) 0.066(2) 0.022(2) 0.0063(19) 0.034(2)
C14 0.0682(19) 0.0415(18) 0.0511(17) -0.0021(14) 0.0127(15) -0.0022(15)
N14 0.0279(10) 0.0218(10) 0.0244(10) -0.0025(8) 0.0051(8) 0.0021(8)
N18 0.0276(11) 0.0302(11) 0.0218(10) 0.0052(9) -0.0051(8) -0.0020(9)
N17 0.0227(10) 0.0335(12) 0.0293(10) 0.0045(9) -0.0012(8) -0.0020(9)
N16 0.0318(11) 0.0340(12) 0.0318(11) 0.0004(10) -0.0010(9) -0.0032(10)
N15 0.0428(12) 0.0235(11) 0.0305(11) 0.0018(9) -0.0009(9) 0.0006(10)
C19 0.0485(17) 0.0371(16) 0.0491(16) -0.0024(13) -0.0017(13) 0.0087(14)
C20 0.0351(15) 0.084(2) 0.0547(18) -0.0234(17) -0.0228(13) 0.0134(16)
C21 0.0270(14) 0.0297(15) 0.076(2) 0.0027(14) 0.0028(13) -0.0058(12)
C22 0.0349(14) 0.0354(15) 0.0399(15) 0.0132(12) 0.0131(12) 0.0006(12)
C23 0.0469(16) 0.0511(18) 0.0413(15) 0.0120(13) -0.0153(13) -0.0069(14)
Si5 0.0324(4) 0.0297(4) 0.0273(4) -0.0039(3) -0.0050(3) 0.0008(3)
C24 0.0408(15) 0.0373(16) 0.0359(14) 0.0077(12) 0.0046(11) 0.0076(13)
Si7 0.0417(4) 0.0205(4) 0.0310(4) 0.0004(3) -0.0100(3) -0.0009(3)
Si10 0.0284(4) 0.0243(4) 0.0245(3) -0.0014(3) -0.0010(3) -0.0046(3)
C28 0.0620(19) 0.059(2) 0.072(2) -0.0073(16) -0.0316(16) 0.0211(16)
Si11 0.0437(4) 0.0267(4) 0.0267(4) -0.0065(3) 0.0040(3) -0.0050(3)
C29 0.0502(17) 0.063(2) 0.0437(16) -0.0163(14) -0.0004(13) -0.0260(15)
Si12 0.0301(4) 0.0299(4) 0.0387(4) 0.0084(3) 0.0088(3) 0.0074(3)
C31 0.090(2) 0.073(2) 0.0345(15) 0.0185(15) -0.0109(15) -0.0332(18)
C32 0.0640(19) 0.0478(19) 0.094(2) -0.0116(17) -0.0448(17) 0.0200(16)
C33 0.0621(18) 0.0375(16) 0.0389(15) -0.0081(12) -0.0066(13) -0.0096(14)
C37 0.0671(19) 0.0509(19) 0.0392(16) 0.0095(14) 0.0009(14) 0.0273(16)
C38 0.0614(18) 0.0439(18) 0.0433(16) -0.0030(14) 0.0047(14) 0.0157(15)
C39 0.0595(19) 0.0360(17) 0.0508(17) 0.0099(14) 0.0204(14) 0.0022(15)
C40 0.0382(16) 0.055(2) 0.0622(19) 0.0015(16) 0.0145(14) -0.0123(15)
C41 0.062(2) 0.068(2) 0.070(2) -0.0277(18) 0.0176(17) -0.0220(18)
C42 0.0370(17) 0.113(3) 0.067(2) -0.008(2) -0.0141(15) 0.0063(18)
C43 0.0544(18) 0.056(2) 0.0479(17) -0.0022(15) 0.0073(14) 0.0103(15)
C44 0.0343(16) 0.111(3) 0.0475(17) -0.0066(18) -0.0158(13) 0.0094(17)
C45 0.0237(13) 0.0497(18) 0.0541(17) 0.0067(14) 0.0082(12) -0.0066(13)
C46 0.0307(14) 0.0463(17) 0.0388(14) 0.0196(13) 0.0108(11) 0.0003(13)
C47 0.0315(14) 0.0636(19) 0.0339(14) 0.0134(13) -0.0051(11) -0.0028(14)
C48 0.0476(17) 0.0426(17) 0.0499(17) -0.0054(14) 0.0007(13) 0.0099(14)
C52 0.0298(14) 0.0430(16) 0.0380(14) -0.0031(12) -0.0004(11) -0.0060(12)
C53 0.0443(16) 0.0585(19) 0.0503(17) -0.0260(15) 0.0079(13) -0.0130(15)
C54 0.0580(18) 0.0551(19) 0.0408(16) 0.0140(14) -0.0105(13) -0.0133(15)
C55 0.0601(18) 0.063(2) 0.0317(14) 0.0031(14) 0.0110(13) -0.0008(16)
C56 0.125(3) 0.0372(18) 0.0517(19) -0.0161(15) 0.0062(18) -0.0111(18)
C57 0.0449(17) 0.081(2) 0.0443(16) -0.0055(16) -0.0117(13) -0.0036(16)
C58 0.0444(16) 0.056(2) 0.0616(19) 0.0084(15) 0.0167(14) 0.0147(15)
C59 0.0417(16) 0.066(2) 0.0448(16) 0.0048(15) -0.0098(13) 0.0104(15)
C60 0.0527(18) 0.0433(18) 0.085(2) 0.0304(16) 0.0158(16) 0.0099(15)
C61 0.075(2) 0.053(2) 0.0445(17) 0.0125(15) -0.0198(15) -0.0006(16)
C62 0.067(2) 0.064(2) 0.062(2) -0.0240(17) 0.0175(16) -0.0095(17)
C63 0.0709(19) 0.0279(15) 0.0392(15) 0.0083(12) -0.0014(14) -0.0081(14)
C64 0.0421(15) 0.0338(16) 0.0408(15) -0.0019(12) 0.0079(12) -0.0111(13)
C65 0.0488(18) 0.086(3) 0.074(2) 0.0173(19) -0.0245(16) -0.0015(18)
C66 0.0595(19) 0.066(2) 0.0528(18) -0.0255(16) 0.0164(15) -0.0241(17)
C67 0.0454(16) 0.0408(17) 0.0539(17) 0.0040(14) 0.0078(13) 0.0066(14)
C68 0.0280(14) 0.063(2) 0.0417(15) 0.0056(14) -0.0100(12) -0.0080(13)
C69 0.0268(13) 0.0318(15) 0.0379(14) 0.0051(11) 0.0069(11) -0.0053(11)
C70 0.0335(14) 0.0375(15) 0.0272(13) 0.0121(11) 0.0047(11) -0.0006(12)
C71 0.0396(15) 0.0443(17) 0.0511(17) -0.0034(14) -0.0004(13) 0.0073(14)
C72 0.0471(16) 0.0620(19) 0.0325(14) 0.0118(13) -0.0155(12) -0.0103(14)
C30 0.0536(17) 0.075(2) 0.0274(14) -0.0073(14) -0.0026(12) -0.0086(16)
C1 0.035(4) 0.043(4) 0.034(2) 0.007(3) -0.001(2) 0.006(3)
C2 0.077(6) 0.105(5) 0.0483(19) 0.010(3) 0.029(4) 0.061(5)
C3 0.026(2) 0.057(3) 0.102(6) 0.043(4) 0.003(3) 0.003(2)
C2A 0.077(6) 0.105(5) 0.0483(19) 0.010(3) 0.029(4) 0.061(5)
C1A 0.035(4) 0.043(4) 0.034(2) 0.007(3) -0.001(2) 0.006(3)
C3A 0.026(2) 0.057(3) 0.102(6) 0.043(4) 0.003(3) 0.003(2)
Si4 0.0303(4) 0.0274(4) 0.0290(13) 0.0006(7) 0.0038(6) 0.0059(3)
C10 0.070(5) 0.087(6) 0.065(4) 0.005(3) 0.017(4) 0.045(5)
C11 0.068(5) 0.069(3) 0.049(4) 0.009(4) -0.010(3) 0.011(3)
C12 0.065(4) 0.043(4) 0.087(6) 0.023(4) -0.014(4) -0.001(2)
Si4A 0.0303(4) 0.0274(4) 0.0290(13) 0.0006(7) 0.0038(6) 0.0059(3)
C10A 0.070(5) 0.087(6) 0.065(4) 0.005(3) 0.017(4) 0.045(5)
C11A 0.068(5) 0.069(3) 0.049(4) 0.009(4) -0.010(3) 0.011(3)
C12A 0.065(4) 0.043(4) 0.087(6) 0.023(4) -0.014(4) -0.001(2)
N3 0.0552(14) 0.0309(13) 0.0327(12) 0.0009(10) 0.0063(10) -0.0083(11)
C15 0.076(3) 0.018(2) 0.0373(18) 0.0119(18) 0.009(2) 0.0018(19)
C16 0.040(2) 0.037(2) 0.055(3) 0.0082(19) 0.0166(17) -0.0132(18)
N4 0.0345(13) 0.0334(17) 0.040(2) 0.001(2) -0.004(3) -0.0070(13)
C17 0.073(3) 0.045(2) 0.055(3) -0.012(2) 0.012(3) -0.014(2)
C18 0.047(2) 0.046(5) 0.069(3) 0.010(4) -0.0088(19) -0.015(3)
C15A 0.076(3) 0.018(2) 0.0373(18) 0.0119(18) 0.009(2) 0.0018(19)
C16A 0.040(2) 0.037(2) 0.055(3) 0.0082(19) 0.0166(17) -0.0132(18)
N4A 0.0345(13) 0.0334(17) 0.040(2) 0.001(2) -0.004(3) -0.0070(13)
C17A 0.073(3) 0.045(2) 0.055(3) -0.012(2) 0.012(3) -0.014(2)
C18A 0.047(2) 0.046(5) 0.069(3) 0.010(4) -0.0088(19) -0.015(3)
Si6 0.0297(6) 0.0299(9) 0.0207(13) -0.0002(8) 0.0031(6) 0.0091(6)
C25 0.0381(16) 0.057(5) 0.034(2) -0.002(3) -0.0064(16) 0.010(4)
C26 0.058(3) 0.038(2) 0.050(4) -0.007(2) -0.005(2) 0.022(2)
C27 0.042(2) 0.076(5) 0.049(4) 0.012(3) 0.023(2) 0.019(3)
Si6A 0.0297(6) 0.0299(9) 0.0207(13) -0.0002(8) 0.0031(6) 0.0091(6)
C25A 0.0381(16) 0.057(5) 0.034(2) -0.002(3) -0.0064(16) 0.010(4)
C26A 0.058(3) 0.038(2) 0.050(4) -0.007(2) -0.005(2) 0.022(2)
C27A 0.042(2) 0.076(5) 0.049(4) 0.012(3) 0.023(2) 0.019(3)
N8 0.0276(10) 0.0197(10) 0.0262(10) -0.0013(8) -0.0008(8) 0.0046(8)
Si8 0.0275(7) 0.0191(11) 0.0211(10) -0.0005(6) -0.0007(5) 0.0014(7)
C34 0.040(3) 0.040(4) 0.069(3) -0.026(2) -0.004(2) 0.012(2)
C35 0.069(2) 0.044(4) 0.071(4) -0.032(3) -0.041(2) 0.016(3)
C36 0.060(3) 0.048(5) 0.079(4) 0.036(4) 0.026(3) 0.022(3)
Si8A 0.0275(7) 0.0191(11) 0.0211(10) -0.0005(6) -0.0007(5) 0.0014(7)
C34A 0.040(3) 0.040(4) 0.069(3) -0.026(2) -0.004(2) 0.012(2)
C35A 0.069(2) 0.044(4) 0.071(4) -0.032(3) -0.041(2) 0.016(3)
C36A 0.060(3) 0.048(5) 0.079(4) 0.036(4) 0.026(3) 0.022(3)
N13 0.0228(10) 0.0221(10) 0.0227(9) -0.0026(8) -0.0007(8) 0.0009(8)
Si9 0.0258(6) 0.048(2) 0.0237(5) -0.0007(10) 0.0021(4) 0.0121(10)
C49 0.082(8) 0.062(3) 0.074(3) 0.003(2) -0.009(6) 0.043(4)
C50 0.026(2) 0.150(8) 0.0366(16) 0.008(7) 0.0036(17) 0.003(5)
C51 0.0379(18) 0.077(6) 0.0291(16) 0.003(3) -0.0043(13) 0.012(5)
Si9A 0.0258(6) 0.048(2) 0.0237(5) -0.0007(10) 0.0021(4) 0.0121(10)
C49A 0.082(8) 0.062(3) 0.074(3) 0.003(2) -0.009(6) 0.043(4)
C50A 0.026(2) 0.150(8) 0.0366(16) 0.008(7) 0.0036(17) 0.003(5)
C51A 0.0379(18) 0.077(6) 0.0291(16) 0.003(3) -0.0043(13) 0.012(5)

loop_
_atom_type_symbol
_atom_type_description
_atom_type_scat_dispersion_real
_atom_type_scat_dispersion_imag
_atom_type_scat_source
C C 0.0033 0.0016 'International Tables Vol C Tables 4.2.6.8 and 6.1.1.4'
H H 0.0000 0.0000 'International Tables Vol C Tables 4.2.6.8 and 6.1.1.4'
K K 0.2009 0.2494 'International Tables Vol C Tables 4.2.6.8 and 6.1.1.4'
N N 0.0061 0.0033 'International Tables Vol C Tables 4.2.6.8 and 6.1.1.4'
Si Si 0.0817 0.0704 'International Tables Vol C Tables 4.2.6.8 and 6.1.1.4'

loop_
_geom_angle_atom_site_label_1
_geom_angle_atom_site_label_2
_geom_angle_atom_site_label_3
_geom_angle
N2 K1 N1 99.10(5)
N2 K1 N5 112.51(5)
N1 K1 N5 132.52(5)
N2 K1 N6 129.02(5)
N1 K1 N6 120.29(5)
N5 K1 N6 64.15(5)
N2 K1 Si2 112.92(4)
N1 K1 Si2 28.82(3)
N5 K1 Si2 104.05(4)
N6 K1 Si2 117.11(4)
N2 K1 Si3 27.86(3)
N1 K1 Si3 109.76(4)
N5 K1 Si3 114.76(4)
N6 K1 Si3 103.39(4)
Si2 K1 Si3 133.06(2)
N2 K1 K2 50.06(3)
N1 K1 K2 49.06(4)
N5 K1 K2 145.92(4)
N6 K1 K2 149.70(4)
Si2 K1 K2 68.035(16)
Si3 K1 K2 65.031(15)
N2 K1 Si1 103.08(4)
N1 K1 Si1 23.12(3)
N5 K1 Si1 142.21(4)
N6 K1 Si1 102.77(4)
Si2 K1 Si1 47.985(16)
Si3 K1 Si1 102.578(18)
K2 K1 Si1 56.741(14)
N1 K2 N3 104.77(5)
N1 K2 N2 100.63(5)
N3 K2 N2 134.75(6)
N1 K2 N4 133.25(11)
N3 K2 N4 61.17(9)
N2 K2 N4 121.02(9)
N1 K2 N4A 137.5(3)
N3 K2 N4A 68.0(2)
N2 K2 N4A 113.8(2)
N1 K2 C16A 139.21(16)
N3 K2 C16A 45.89(14)
N2 K2 C16A 120.16(16)
N4A K2 C16A 23.9(2)
N1 K2 Si1 26.99(3)
N3 K2 Si1 109.15(5)
N2 K2 Si1 110.45(4)
N4 K2 Si1 110.75(11)
N4A K2 Si1 113.0(3)
C16A K2 Si1 123.66(17)
N1 K2 K1 50.84(3)
N3 K2 K1 139.95(4)
N2 K2 K1 49.81(4)
N4 K2 K1 158.77(8)
N4A K2 K1 152.02(19)
C16A K2 K1 169.93(15)
Si1 K2 K1 64.831(15)
N1 K2 Si4 112.11(14)
N3 K2 Si4 108.55(11)
N2 K2 Si4 26.25(11)
Si1 K2 Si4 130.81(13)
K1 K2 Si4 65.98(13)
N1 K2 Si4A 112.4(3)
N3 K2 Si4A 109.7(3)
N2 K2 Si4A 25.1(3)
Si1 K2 Si4A 130.5(3)
K1 K2 Si4A 65.7(3)
N1 K2 Si3 102.85(4)
N3 K2 Si3 148.97(5)
N2 K2 Si3 23.12(3)
N4 K2 Si3 107.80(7)
N4A K2 Si3 100.0(2)
C16A K2 Si3 114.72(14)
Si1 K2 Si3 101.879(18)
K1 K2 Si3 55.910(13)
Si4 K2 Si3 46.69(11)
Si4A K2 Si3 45.3(3)
N8 K3 N7 100.75(5)
N8 K3 N12 130.62(5)
N7 K3 N12 113.33(5)
N8 K3 N11 115.47(5)
N7 K3 N11 133.57(5)
N12 K3 N11 63.43(5)
N8 K3 Si5 108.78(4)
N7 K3 Si5 27.88(3)
N12 K3 Si5 118.18(4)
N11 K3 Si5 108.73(4)
N8 K3 Si7 27.34(3)
N7 K3 Si7 110.12(4)
N12 K3 Si7 104.60(4)
N11 K3 Si7 115.42(4)
Si5 K3 Si7 128.58(2)
N8 K3 K4 50.98(3)
N7 K3 K4 49.78(4)
N12 K3 K4 145.24(4)
N11 K3 K4 151.32(4)
Si5 K3 K4 63.210(15)
Si7 K3 K4 65.387(15)
N8 K3 Si8A 23.71(11)
N7 K3 Si8A 103.59(16)
N12 K3 Si8A 141.12(15)
N11 K3 Si8A 99.46(15)
Si5 K3 Si8A 100.09(13)
Si7 K3 Si8A 48.87(10)
K4 K3 Si8A 58.17(16)
N8 K3 Si6 107.46(9)
N7 K3 Si6 22.21(9)
N12 K3 Si6 94.41(9)
N11 K3 Si6 136.37(9)
Si5 K3 Si6 46.92(9)
Si7 K3 Si6 106.10(9)
K4 K3 Si6 60.17(8)
N7 K4 N10 128.37(6)
N7 K4 N8 100.79(5)
N10 K4 N8 116.88(6)
N7 K4 N9 113.61(5)
N10 K4 N9 63.20(6)
N8 K4 N9 134.01(5)
N7 K4 K3 50.57(3)
N10 K4 K3 147.51(5)
N8 K4 K3 50.22(3)
N9 K4 K3 149.05(4)
N7 K4 Si8A 109.61(14)
N10 K4 Si8A 120.09(13)
N8 K4 Si8A 26.91(13)
N9 K4 Si8A 109.15(15)
K3 K4 Si8A 63.87(15)
N7 K4 Si6A 25.4(2)
N10 K4 Si6A 103.8(2)
N8 K4 Si6A 112.9(2)
N9 K4 Si6A 111.1(3)
K3 K4 Si6A 66.5(2)
N7 K4 Si8 113.38(6)
N10 K4 Si8 115.70(6)
N8 K4 Si8 25.53(6)
N9 K4 Si8 109.22(6)
K3 K4 Si8 66.38(5)
N7 K4 Si5 24.67(3)
N10 K4 Si5 139.03(5)
N8 K4 Si5 102.60(4)
N9 K4 Si5 97.40(4)
K3 K4 Si5 57.236(14)
Si8A K4 Si5 99.95(12)
Si6A K4 Si5 47.1(2)
Si8 K4 Si5 104.55(4)
N7 K4 Si6 24.14(8)
N10 K4 Si6 105.57(8)
N8 K4 Si6 110.27(9)
N9 K4 Si6 113.58(10)
K3 K4 Si6 63.90(8)
Si5 K4 Si6 46.72(8)
N7 K4 Si7 102.81(4)
N10 K4 Si7 100.09(4)
N8 K4 Si7 22.99(3)
N9 K4 Si7 142.78(4)
K3 K4 Si7 56.728(14)
Si8A K4 Si7 48.14(12)
Si6A K4 Si7 105.0(3)
Si8 K4 Si7 45.45(4)
Si5 K4 Si7 113.947(18)
Si6 K4 Si7 102.70(10)
N14 K5 N13 98.99(5)
N14 K5 N18 123.69(5)
N13 K5 N18 120.17(5)
N14 K5 N17 115.45(5)
N13 K5 N17 135.20(5)
N18 K5 N17 63.27(5)
N14 K5 Si12 25.62(3)
N13 K5 Si12 100.91(4)
N18 K5 Si12 136.06(4)
N17 K5 Si12 99.10(4)
N14 K5 K6 50.48(3)
N13 K5 K6 48.52(3)
N18 K5 K6 145.18(4)
N17 K5 K6 150.90(4)
Si12 K5 K6 57.188(14)
N14 K5 Si10 108.41(4)
N13 K5 Si10 25.51(3)
N18 K5 Si10 124.60(4)
N17 K5 Si10 111.66(4)
Si12 K5 Si10 99.121(18)
K6 K5 Si10 61.932(14)
N14 K5 Si9 103.4(2)
N13 K5 Si9 25.18(13)
N18 K5 Si9 98.91(16)
N17 K5 Si9 140.9(2)
Si12 K5 Si9 115.52(19)
K6 K5 Si9 58.34(19)
Si10 K5 Si9 47.94(13)
N14 K5 Si11 25.18(3)
N13 K5 Si11 112.08(4)
N18 K5 Si11 98.94(4)
N17 K5 Si11 111.03(4)
Si12 K5 Si11 47.471(16)
K6 K5 Si11 67.176(15)
Si10 K5 Si11 129.022(19)
Si9 K5 Si11 105.80(19)
N14 K5 Si9A 105.3(5)
N13 K5 Si9A 25.3(3)
N18 K5 Si9A 97.9(4)
N17 K5 Si9A 139.0(5)
Si12 K5 Si9A 117.2(5)
K6 K5 Si9A 60.0(5)
Si10 K5 Si9A 47.3(3)
Si11 K5 Si9A 107.6(5)
N13 K6 N16 133.38(5)
N13 K6 N14 98.19(5)
N16 K6 N14 111.74(5)
N13 K6 N15 118.70(5)
N16 K6 N15 62.86(5)
N14 K6 N15 133.61(5)
N13 K6 Si12 105.73(4)
N16 K6 Si12 117.61(4)
N14 K6 Si12 28.04(3)
N15 K6 Si12 109.40(4)
N13 K6 Si9 26.38(16)
N16 K6 Si9 108.81(18)
N14 K6 Si9 104.3(2)
N15 K6 Si9 121.41(19)
Si12 K6 Si9 122.4(2)
N13 K6 K5 49.67(3)
N16 K6 K5 144.34(4)
N14 K6 K5 48.53(3)
N15 K6 K5 152.73(4)
Si12 K6 K5 61.283(15)
Si9 K6 K5 61.14(19)
N13 K6 Si9A 25.2(4)
N16 K6 Si9A 110.0(4)
N14 K6 Si9A 104.0(5)
N15 K6 Si9A 121.5(5)
Si12 K6 Si9A 121.7(5)
K5 K6 Si9A 60.4(5)
N13 K6 Si10 23.58(3)
N16 K6 Si10 141.93(4)
N14 K6 Si10 104.07(4)
N15 K6 Si10 100.90(4)
Si12 K6 Si10 100.037(18)
Si9 K6 Si10 47.88(15)
K5 K6 Si10 59.227(14)
Si9A K6 Si10 46.8(4)
N1 Si1 C3A 113.0(8)
N1 Si1 C1 113.2(6)
N1 Si1 C1A 115.7(16)
C3A Si1 C1A 108.7(14)
N1 Si1 C2 119.1(4)
C1 Si1 C2 103.3(8)
N1 Si1 C2A 109.3(10)
C3A Si1 C2A 103.7(11)
C1A Si1 C2A 105.5(19)
N1 Si1 C3 111.1(3)
C1 Si1 C3 103.8(5)
C2 Si1 C3 104.8(3)
N1 Si1 K2 49.41(6)
C3A Si1 K2 67.5(8)
C1 Si1 K2 120.3(6)
C1A Si1 K2 115.1(14)
C2 Si1 K2 136.0(5)
C2A Si1 K2 139.3(13)
C3 Si1 K2 61.9(3)
N1 Si1 K1 42.41(6)
C3A Si1 K1 119.7(7)
C1 Si1 K1 74.5(6)
C1A Si1 K1 74.8(16)
C2 Si1 K1 148.9(3)
C2A Si1 K1 134.3(9)
C3 Si1 K1 105.9(2)
K2 Si1 K1 58.428(14)
N1 Si2 C5 111.42(10)
N1 Si2 C6 117.78(10)
C5 Si2 C6 104.11(13)
N1 Si2 C4 112.87(10)
C5 Si2 C4 104.86(12)
C6 Si2 C4 104.63(11)
N1 Si2 K1 56.04(6)
C5 Si2 K1 79.79(8)
C6 Si2 K1 173.80(9)
C4 Si2 K1 78.70(7)
Si2 N1 Si1 128.06(11)
Si2 N1 K2 123.68(8)
Si1 N1 K2 103.60(8)
Si2 N1 K1 95.15(7)
Si1 N1 K1 114.47(8)
K2 N1 K1 80.10(4)
Si4A N2 Si3 122.4(8)
Si3 N2 Si4 125.9(3)
Si4A N2 K1 123.7(8)
Si3 N2 K1 99.83(7)
Si4 N2 K1 121.9(3)
Si4A N2 K2 108.6(8)
Si3 N2 K2 115.05(8)
Si4 N2 K2 105.4(3)
K1 N2 K2 80.13(4)
N2 Si3 C8 110.96(10)
N2 Si3 C9 116.23(10)
C8 Si3 C9 104.52(11)
N2 Si3 C7 114.01(10)
C8 Si3 C7 104.60(12)
C9 Si3 C7 105.46(11)
N2 Si3 K1 52.30(6)
C8 Si3 K1 75.46(8)
C9 Si3 K1 165.61(8)
C7 Si3 K1 88.26(8)
N2 Si3 K2 41.84(6)
C8 Si3 K2 75.22(8)
C9 Si3 K2 106.76(8)
C7 Si3 K2 146.68(8)
K1 Si3 K2 59.059(14)
C24 N6 C22 111.02(18)
C24 N6 C23 108.72(18)
C22 N6 C23 109.01(17)
C24 N6 K1 110.51(12)
C22 N6 K1 106.88(12)
C23 N6 K1 110.69(13)
Si2 C4 H4A 109.5
Si2 C4 H4B 109.5
H4A C4 H4B 109.5
Si2 C4 H4C 109.5
H4A C4 H4C 109.5
H4B C4 H4C 109.5
C21 N5 C19 110.93(19)
C21 N5 C20 109.7(2)
C19 N5 C20 108.49(18)
C21 N5 K1 111.36(13)
C19 N5 K1 101.54(13)
C20 N5 K1 114.55(14)
Si5 N7 Si6 126.0(2)
Si5 N7 Si6A 125.2(6)
Si5 N7 K4 110.88(8)
Si6 N7 K4 112.8(2)
Si6A N7 K4 109.1(5)
Si5 N7 K3 99.59(7)
Si6 N7 K3 118.1(2)
Si6A N7 K3 123.3(6)
K4 N7 K3 79.65(4)
Si3 C7 H7A 109.5
Si3 C7 H7B 109.5
H7A C7 H7B 109.5
Si3 C7 H7C 109.5
H7A C7 H7C 109.5
H7B C7 H7C 109.5
Si2 C6 H6A 109.5
Si2 C6 H6B 109.5
H6A C6 H6B 109.5
Si2 C6 H6C 109.5
H6A C6 H6C 109.5
H6B C6 H6C 109.5
Si2 C5 H5A 109.5
Si2 C5 H5B 109.5
H5A C5 H5B 109.5
Si2 C5 H5C 109.5
H5A C5 H5C 109.5
H5B C5 H5C 109.5
Si3 C8 H8A 109.5
Si3 C8 H8B 109.5
H8A C8 H8B 109.5
Si3 C8 H8C 109.5
H8A C8 H8C 109.5
H8B C8 H8C 109.5
C48 N12 C46 111.36(18)
C48 N12 C47 109.29(18)
C46 N12 C47 109.20(16)
C48 N12 K3 100.68(13)
C46 N12 K3 110.90(12)
C47 N12 K3 115.18(13)
Si3 C9 H9A 109.5
Si3 C9 H9B 109.5
H9A C9 H9B 109.5
Si3 C9 H9C 109.5
H9A C9 H9C 109.5
H9B C9 H9C 109.5
C40 N10 C41 111.4(2)
C40 N10 C42 109.6(2)
C41 N10 C42 109.5(2)
C40 N10 K4 113.88(14)
C41 N10 K4 95.56(14)
C42 N10 K4 116.14(17)
C45 N11 C43 111.36(19)
C45 N11 C44 109.7(2)
C43 N11 C44 108.56(19)
C45 N11 K3 111.82(13)
C43 N11 K3 97.39(14)
C44 N11 K3 117.39(14)
C38 N9 C39 111.71(19)
C38 N9 C37 108.60(19)
C39 N9 C37 108.99(19)
C38 N9 K4 99.30(13)
C39 N9 K4 110.07(13)
C37 N9 K4 117.87(14)
N3 C13 H13A 109.5
N3 C13 H13B 109.5
H13A C13 H13B 109.5
N3 C13 H13C 109.5
H13A C13 H13C 109.5
H13B C13 H13C 109.5
N3 C14 H14A 109.5
N3 C14 H14B 109.5
H14A C14 H14B 109.5
N3 C14 H14C 109.5
H14A C14 H14C 109.5
H14B C14 H14C 109.5
Si12 N14 Si11 125.19(10)
Si12 N14 K5 108.10(8)
Si11 N14 K5 109.72(8)
Si12 N14 K6 97.96(7)
Si11 N14 K6 125.82(8)
K5 N14 K6 80.99(4)
C71 N18 C70 111.39(18)
C71 N18 C72 109.03(18)
C70 N18 C72 108.80(17)
C71 N18 K5 96.91(13)
C70 N18 K5 112.05(12)
C72 N18 K5 118.11(13)
C67 N17 C69 110.83(18)
C67 N17 C68 108.77(18)
C69 N17 C68 109.07(18)
C67 N17 K5 101.82(13)
C69 N17 K5 110.39(12)
C68 N17 K5 115.74(13)
C64 N16 C66 111.5(2)
C64 N16 C65 109.43(19)
C66 N16 C65 109.5(2)
C64 N16 K6 115.11(13)
C66 N16 K6 95.07(13)
C65 N16 K6 115.37(15)
C62 N15 C63 110.7(2)
C62 N15 C61 109.0(2)
C63 N15 C61 109.39(19)
C62 N15 K6 104.90(15)
C63 N15 K6 107.50(13)
C61 N15 K6 115.33(14)
N5 C19 H19A 109.5
N5 C19 H19B 109.5
H19A C19 H19B 109.5
N5 C19 H19C 109.5
H19A C19 H19C 109.5
H19B C19 H19C 109.5
N5 C20 H20A 109.5
N5 C20 H20B 109.5
H20A C20 H20B 109.5
N5 C20 H20C 109.5
H20A C20 H20C 109.5
H20B C20 H20C 109.5
N5 C21 C22 114.29(19)
N5 C21 H21A 108.7
C22 C21 H21A 108.7
N5 C21 H21B 108.7
C22 C21 H21B 108.7
H21A C21 H21B 107.6
N6 C22 C21 113.65(18)
N6 C22 H22A 108.8
C21 C22 H22A 108.8
N6 C22 H22B 108.8
C21 C22 H22B 108.8
H22A C22 H22B 107.7
N6 C23 H23A 109.5
N6 C23 H23B 109.5
H23A C23 H23B 109.5
N6 C23 H23C 109.5
H23A C23 H23C 109.5
H23B C23 H23C 109.5
N7 Si5 C30 117.58(10)
N7 Si5 C29 113.41(10)
C30 Si5 C29 105.09(11)
N7 Si5 C28 110.38(10)
C30 Si5 C28 105.22(12)
C29 Si5 C28 103.99(13)
N7 Si5 K3 52.53(6)
C30 Si5 K3 168.99(8)
C29 Si5 K3 77.57(8)
C28 Si5 K3 84.16(9)
N7 Si5 K4 44.46(6)
C30 Si5 K4 118.20(9)
C29 Si5 K4 136.66(8)
C28 Si5 K4 67.80(8)
K3 Si5 K4 59.554(14)
N6 C24 H24A 109.5
N6 C24 H24B 109.5
H24A C24 H24B 109.5
N6 C24 H24C 109.5
H24A C24 H24C 109.5
H24B C24 H24C 109.5
N8 Si7 C32 110.61(11)
N8 Si7 C33 116.92(10)
C32 Si7 C33 103.71(12)
N8 Si7 C31 114.07(10)
C32 Si7 C31 105.08(14)
C33 Si7 C31 105.32(12)
N8 Si7 K3 51.02(6)
C32 Si7 K3 77.73(8)
C33 Si7 K3 166.11(8)
C31 Si7 K3 87.39(9)
N8 Si7 K4 41.94(6)
C32 Si7 K4 73.61(9)
C33 Si7 K4 108.91(8)
C31 Si7 K4 145.04(9)
K3 Si7 K4 57.885(14)
N13 Si10 C52 112.39(9)
N13 Si10 C54 113.51(10)
C52 Si10 C54 105.50(11)
N13 Si10 C53 115.78(10)
C52 Si10 C53 105.21(11)
C54 Si10 C53 103.44(12)
N13 Si10 K5 47.03(6)
C52 Si10 K5 67.70(7)
C54 Si10 K5 113.19(9)
C53 Si10 K5 143.31(9)
N13 Si10 K6 41.89(6)
C52 Si10 K6 118.31(8)
C54 Si10 K6 72.37(8)
C53 Si10 K6 135.96(8)
K5 Si10 K6 58.841(13)
Si5 C28 H28A 109.5
Si5 C28 H28B 109.5
H28A C28 H28B 109.5
Si5 C28 H28C 109.5
H28A C28 H28C 109.5
H28B C28 H28C 109.5
N14 Si11 C57 112.59(10)
N14 Si11 C56 114.78(11)
C57 Si11 C56 105.63(13)
N14 Si11 C55 113.42(10)
C57 Si11 C55 103.70(12)
C56 Si11 C55 105.76(12)
N14 Si11 K5 45.10(6)
C57 Si11 K5 87.96(9)
C56 Si11 K5 159.74(9)
C55 Si11 K5 84.89(8)
Si5 C29 H29A 109.5
Si5 C29 H29B 109.5
H29A C29 H29B 109.5
Si5 C29 H29C 109.5
H29A C29 H29C 109.5
H29B C29 H29C 109.5
N14 Si12 C58 117.08(10)
N14 Si12 C60 113.58(10)
C58 Si12 C60 104.83(12)
N14 Si12 C59 110.34(10)
C58 Si12 C59 104.36(12)
C60 Si12 C59 105.66(12)
N14 Si12 K6 54.00(6)
C58 Si12 K6 170.80(8)
C60 Si12 K6 78.95(8)
C59 Si12 K6 82.33(8)
N14 Si12 K5 46.29(6)
C58 Si12 K5 114.96(9)
C60 Si12 K5 140.19(9)
C59 Si12 K5 66.50(8)
K6 Si12 K5 61.530(15)
Si7 C31 H31A 109.5
Si7 C31 H31B 109.5
H31A C31 H31B 109.5
Si7 C31 H31C 109.5
H31A C31 H31C 109.5
H31B C31 H31C 109.5
Si7 C32 H32A 109.5
Si7 C32 H32B 109.5
H32A C32 H32B 109.5
Si7 C32 H32C 109.5
H32A C32 H32C 109.5
H32B C32 H32C 109.5
Si7 C33 H33A 109.5
Si7 C33 H33B 109.5
H33A C33 H33B 109.5
Si7 C33 H33C 109.5
H33A C33 H33C 109.5
H33B C33 H33C 109.5
N9 C37 H37A 109.5
N9 C37 H37B 109.5
H37A C37 H37B 109.5
N9 C37 H37C 109.5
H37A C37 H37C 109.5
H37B C37 H37C 109.5
N9 C38 H38A 109.5
N9 C38 H38B 109.5
H38A C38 H38B 109.5
N9 C38 H38C 109.5
H38A C38 H38C 109.5
H38B C38 H38C 109.5
N9 C39 C40 115.0(2)
N9 C39 H39A 108.5
C40 C39 H39A 108.5
N9 C39 H39B 108.5
C40 C39 H39B 108.5
H39A C39 H39B 107.5
N10 C40 C39 114.8(2)
N10 C40 H40A 108.6
C39 C40 H40A 108.6
N10 C40 H40B 108.6
C39 C40 H40B 108.6
H40A C40 H40B 107.5
N10 C41 H41A 109.5
N10 C41 H41B 109.5
H41A C41 H41B 109.5
N10 C41 H41C 109.5
H41A C41 H41C 109.5
H41B C41 H41C 109.5
N10 C42 H42A 109.5
N10 C42 H42B 109.5
H42A C42 H42B 109.5
N10 C42 H42C 109.5
H42A C42 H42C 109.5
H42B C42 H42C 109.5
N11 C43 H43A 109.5
N11 C43 H43B 109.5
H43A C43 H43B 109.5
N11 C43 H43C 109.5
H43A C43 H43C 109.5
H43B C43 H43C 109.5
N11 C44 H44A 109.5
N11 C44 H44B 109.5
H44A C44 H44B 109.5
N11 C44 H44C 109.5
H44A C44 H44C 109.5
H44B C44 H44C 109.5
N11 C45 C46 114.58(19)
N11 C45 H45A 108.6
C46 C45 H45A 108.6
N11 C45 H45B 108.6
C46 C45 H45B 108.6
H45A C45 H45B 107.6
N12 C46 C45 113.95(18)
N12 C46 H46A 108.8
C45 C46 H46A 108.8
N12 C46 H46B 108.8
C45 C46 H46B 108.8
H46A C46 H46B 107.7
N12 C47 H47A 109.5
N12 C47 H47B 109.5
H47A C47 H47B 109.5
N12 C47 H47C 109.5
H47A C47 H47C 109.5
H47B C47 H47C 109.5
N12 C48 H48A 109.5
N12 C48 H48B 109.5
H48A C48 H48B 109.5
N12 C48 H48C 109.5
H48A C48 H48C 109.5
H48B C48 H48C 109.5
Si10 C52 H52A 109.5
Si10 C52 H52B 109.5
H52A C52 H52B 109.5
Si10 C52 H52C 109.5
H52A C52 H52C 109.5
H52B C52 H52C 109.5
Si10 C53 H53A 109.5
Si10 C53 H53B 109.5
H53A C53 H53B 109.5
Si10 C53 H53C 109.5
H53A C53 H53C 109.5
H53B C53 H53C 109.5
Si10 C54 H54A 109.5
Si10 C54 H54B 109.5
H54A C54 H54B 109.5
Si10 C54 H54C 109.5
H54A C54 H54C 109.5
H54B C54 H54C 109.5
Si11 C55 H55A 109.5
Si11 C55 H55B 109.5
H55A C55 H55B 109.5
Si11 C55 H55C 109.5
H55A C55 H55C 109.5
H55B C55 H55C 109.5
Si11 C56 H56A 109.5
Si11 C56 H56B 109.5
H56A C56 H56B 109.5
Si11 C56 H56C 109.5
H56A C56 H56C 109.5
H56B C56 H56C 109.5
Si11 C57 H57A 109.5
Si11 C57 H57B 109.5
H57A C57 H57B 109.5
Si11 C57 H57C 109.5
H57A C57 H57C 109.5
H57B C57 H57C 109.5
Si12 C58 H58A 109.5
Si12 C58 H58B 109.5
H58A C58 H58B 109.5
Si12 C58 H58C 109.5
H58A C58 H58C 109.5
H58B C58 H58C 109.5
Si12 C59 H59A 109.5
Si12 C59 H59B 109.5
H59A C59 H59B 109.5
Si12 C59 H59C 109.5
H59A C59 H59C 109.5
H59B C59 H59C 109.5
Si12 C60 H60A 109.5
Si12 C60 H60B 109.5
H60A C60 H60B 109.5
Si12 C60 H60C 109.5
H60A C60 H60C 109.5
H60B C60 H60C 109.5
N15 C61 H61A 109.5
N15 C61 H61B 109.5
H61A C61 H61B 109.5
N15 C61 H61C 109.5
H61A C61 H61C 109.5
H61B C61 H61C 109.5
N15 C62 H62A 109.5
N15 C62 H62B 109.5
H62A C62 H62B 109.5
N15 C62 H62C 109.5
H62A C62 H62C 109.5
H62B C62 H62C 109.5
N15 C63 C64 115.0(2)
N15 C63 H63A 108.5
C64 C63 H63A 108.5
N15 C63 H63B 108.5
C64 C63 H63B 108.5
H63A C63 H63B 107.5
N16 C64 C63 114.02(19)
N16 C64 H64A 108.7
C63 C64 H64A 108.7
N16 C64 H64B 108.7
C63 C64 H64B 108.7
H64A C64 H64B 107.6
N16 C65 H65A 109.5
N16 C65 H65B 109.5
H65A C65 H65B 109.5
N16 C65 H65C 109.5
H65A C65 H65C 109.5
H65B C65 H65C 109.5
N16 C66 H66A 109.5
N16 C66 H66B 109.5
H66A C66 H66B 109.5
N16 C66 H66C 109.5
H66A C66 H66C 109.5
H66B C66 H66C 109.5
N17 C67 H67A 109.5
N17 C67 H67B 109.5
H67A C67 H67B 109.5
N17 C67 H67C 109.5
H67A C67 H67C 109.5
H67B C67 H67C 109.5
N17 C68 H68A 109.5
N17 C68 H68B 109.5
H68A C68 H68B 109.5
N17 C68 H68C 109.5
H68A C68 H68C 109.5
H68B C68 H68C 109.5
N17 C69 C70 114.77(18)
N17 C69 H69A 108.6
C70 C69 H69A 108.6
N17 C69 H69B 108.6
C70 C69 H69B 108.6
H69A C69 H69B 107.6
N18 C70 C69 114.05(17)
N18 C70 H70A 108.7
C69 C70 H70A 108.7
N18 C70 H70B 108.7
C69 C70 H70B 108.7
H70A C70 H70B 107.6
N18 C71 H71A 109.5
N18 C71 H71B 109.5
H71A C71 H71B 109.5
N18 C71 H71C 109.5
H71A C71 H71C 109.5
H71B C71 H71C 109.5
N18 C72 H72A 109.5
N18 C72 H72B 109.5
H72A C72 H72B 109.5
N18 C72 H72C 109.5
H72A C72 H72C 109.5
H72B C72 H72C 109.5
Si5 C30 H30A 109.5
Si5 C30 H30B 109.5
H30A C30 H30B 109.5
Si5 C30 H30C 109.5
H30A C30 H30C 109.5
H30B C30 H30C 109.5
Si1 C1 H1A 109.5
Si1 C1 H1B 109.5
H1A C1 H1B 109.5
Si1 C1 H1C 109.5
H1A C1 H1C 109.5
H1B C1 H1C 109.5
Si1 C2 H2A 109.5
Si1 C2 H2B 109.5
H2A C2 H2B 109.5
Si1 C2 H2C 109.5
H2A C2 H2C 109.5
H2B C2 H2C 109.5
Si1 C3 H3A 109.5
Si1 C3 H3B 109.5
H3A C3 H3B 109.5
Si1 C3 H3C 109.5
H3A C3 H3C 109.5
H3B C3 H3C 109.5
Si1 C2A H2A1 109.5
Si1 C2A H2A2 109.5
H2A1 C2A H2A2 109.5
Si1 C2A H2A3 109.5
H2A1 C2A H2A3 109.5
H2A2 C2A H2A3 109.5
Si1 C1A H1A1 109.5
Si1 C1A H1A2 109.5
H1A1 C1A H1A2 109.5
Si1 C1A H1A3 109.5
H1A1 C1A H1A3 109.5
H1A2 C1A H1A3 109.5
Si1 C3A H3A1 109.5
Si1 C3A H3A2 109.5
H3A1 C3A H3A2 109.5
Si1 C3A H3A3 109.5
H3A1 C3A H3A3 109.5
H3A2 C3A H3A3 109.5
N2 Si4 C12 113.1(6)
N2 Si4 C11 112.6(5)
C12 Si4 C11 106.0(5)
N2 Si4 C10 112.1(6)
C12 Si4 C10 101.4(7)
C11 Si4 C10 110.9(4)
N2 Si4 K2 48.3(2)
C12 Si4 K2 84.5(5)
C11 Si4 K2 85.7(4)
C10 Si4 K2 159.5(5)
Si4 C10 H10A 109.5
Si4 C10 H10B 109.5
H10A C10 H10B 109.5
Si4 C10 H10C 109.5
H10A C10 H10C 109.5
H10B C10 H10C 109.5
Si4 C11 H11A 109.5
Si4 C11 H11B 109.5
H11A C11 H11B 109.5
Si4 C11 H11C 109.5
H11A C11 H11C 109.5
H11B C11 H11C 109.5
Si4 C12 H12A 109.5
Si4 C12 H12B 109.5
H12A C12 H12B 109.5
Si4 C12 H12C 109.5
H12A C12 H12C 109.5
H12B C12 H12C 109.5
N2 Si4A C12A 116.2(15)
N2 Si4A C11A 111.7(15)
C12A Si4A C11A 97.9(13)
N2 Si4A C10A 121.7(17)
C12A Si4A C10A 117.3(19)
C11A Si4A C10A 81.9(13)
N2 Si4A K2 46.3(5)
C12A Si4A K2 77.3(13)
C11A Si4A K2 94.8(11)
C10A Si4A K2 165.2(16)
Si4A C10A H10D 109.5
Si4A C10A H10E 109.5
H10D C10A H10E 109.5
Si4A C10A H10F 109.5
H10D C10A H10F 109.5
H10E C10A H10F 109.5
Si4A C11A H11D 109.5
Si4A C11A H11E 109.5
H11D C11A H11E 109.5
Si4A C11A H11F 109.5
H11D C11A H11F 109.5
H11E C11A H11F 109.5
Si4A C12A H12D 109.5
Si4A C12A H12E 109.5
H12D C12A H12E 109.5
Si4A C12A H12F 109.5
H12D C12A H12F 109.5
H12E C12A H12F 109.5
C15 N3 C14 117.1(2)
C15 N3 C13 101.9(2)
C14 N3 C13 108.1(2)
C14 N3 C15A 96.0(4)
C13 N3 C15A 129.4(4)
C15 N3 K2 116.42(18)
C14 N3 K2 102.01(14)
C13 N3 K2 111.35(16)
C15A N3 K2 105.9(4)
N3 C15 C16 110.2(3)
N3 C15 H15A 109.6
C16 C15 H15A 109.6
N3 C15 H15B 109.6
C16 C15 H15B 109.6
H15A C15 H15B 108.1
N4 C16 C15 114.5(4)
N4 C16 H16A 108.6
C15 C16 H16A 108.6
N4 C16 H16B 108.6
C15 C16 H16B 108.6
H16A C16 H16B 107.6
C17 N4 C18 108.4(7)
C17 N4 C16 111.7(4)
C18 N4 C16 104.1(8)
C17 N4 K2 95.9(4)
C18 N4 K2 124.3(4)
C16 N4 K2 112.1(4)
N4 C17 H17A 109.5
N4 C17 H17B 109.5
H17A C17 H17B 109.5
N4 C17 H17C 109.5
H17A C17 H17C 109.5
H17B C17 H17C 109.5
N4 C18 H18A 109.5
N4 C18 H18B 109.5
H18A C18 H18B 109.5
N4 C18 H18C 109.5
H18A C18 H18C 109.5
H18B C18 H18C 109.5
N3 C15A C16A 115.2(7)
N3 C15A H15C 108.5
C16A C15A H15C 108.5
N3 C15A H15D 108.5
C16A C15A H15D 108.5
H15C C15A H15D 107.5
N4A C16A C15A 114.8(9)
N4A C16A K2 55.3(10)
C15A C16A K2 77.6(5)
N4A C16A H16C 108.6
C15A C16A H16C 108.6
K2 C16A H16C 163.1
N4A C16A H16D 108.6
C15A C16A H16D 108.6
K2 C16A H16D 84.4
H16C C16A H16D 107.5
C16A N4A C17A 112.7(10)
C16A N4A C18A 122(2)
C17A N4A C18A 107.8(19)
C16A N4A K2 100.8(11)
C17A N4A K2 101.3(11)
C18A N4A K2 110.2(12)
N4A C17A H17D 109.5
N4A C17A H17E 109.5
H17D C17A H17E 109.5
N4A C17A H17F 109.5
H17D C17A H17F 109.5
H17E C17A H17F 109.5
N4A C18A H18D 109.5
N4A C18A H18E 109.5
H18D C18A H18E 109.5
N4A C18A H18F 109.5
H18D C18A H18F 109.5
H18E C18A H18F 109.5
N7 Si6 C25 112.5(5)
N7 Si6 C27 111.8(4)
C25 Si6 C27 105.0(6)
N7 Si6 C26 114.4(3)
C25 Si6 C26 106.1(4)
C27 Si6 C26 106.3(3)
N7 Si6 K4 43.11(15)
C25 Si6 K4 89.3(4)
C27 Si6 K4 85.0(3)
C26 Si6 K4 157.3(3)
N7 Si6 K3 39.72(15)
C25 Si6 K3 76.8(5)
C27 Si6 K3 140.9(3)
C26 Si6 K3 110.6(2)
K4 Si6 K3 55.92(6)
Si6 C25 H25A 109.5
Si6 C25 H25B 109.5
H25A C25 H25B 109.5
Si6 C25 H25C 109.5
H25A C25 H25C 109.5
H25B C25 H25C 109.5
Si6 C26 H26A 109.5
Si6 C26 H26B 109.5
H26A C26 H26B 109.5
Si6 C26 H26C 109.5
H26A C26 H26C 109.5
H26B C26 H26C 109.5
Si6 C27 H27A 109.5
Si6 C27 H27B 109.5
H27A C27 H27B 109.5
Si6 C27 H27C 109.5
H27A C27 H27C 109.5
H27B C27 H27C 109.5
N7 Si6A C25A 113.7(14)
N7 Si6A C27A 114.1(10)
C25A Si6A C27A 99.3(15)
N7 Si6A C26A 118.2(9)
C25A Si6A C26A 102.4(11)
C27A Si6A C26A 106.9(9)
N7 Si6A K4 45.5(4)
C25A Si6A K4 99.4(11)
C27A Si6A K4 75.0(7)
C26A Si6A K4 157.4(8)
Si6A C25A H25D 109.5
Si6A C25A H25E 109.5
H25D C25A H25E 109.5
Si6A C25A H25F 109.5
H25D C25A H25F 109.5
H25E C25A H25F 109.5
Si6A C26A H26D 109.5
Si6A C26A H26E 109.5
H26D C26A H26E 109.5
Si6A C26A H26F 109.5
H26D C26A H26F 109.5
H26E C26A H26F 109.5
Si6A C27A H27D 109.5
Si6A C27A H27E 109.5
H27D C27A H27E 109.5
Si6A C27A H27F 109.5
H27D C27A H27F 109.5
H27E C27A H27F 109.5
Si7 N8 Si8A 132.5(3)
Si7 N8 Si8 122.39(13)
Si7 N8 K3 101.64(7)
Si8A N8 K3 113.6(3)
Si8 N8 K3 123.87(12)
Si7 N8 K4 115.06(8)
Si8A N8 K4 102.6(3)
Si8 N8 K4 107.42(14)
K3 N8 K4 78.80(4)
N8 Si8 C36 113.4(4)
N8 Si8 C34 118.8(3)
C36 Si8 C34 101.5(3)
N8 Si8 C35 112.3(2)
C36 Si8 C35 105.9(4)
C34 Si8 C35 103.4(3)
N8 Si8 K4 47.05(10)
C36 Si8 K4 73.4(3)
C34 Si8 K4 154.23(19)
C35 Si8 K4 102.3(2)
Si8 C34 H34A 109.5
Si8 C34 H34B 109.5
H34A C34 H34B 109.5
Si8 C34 H34C 109.5
H34A C34 H34C 109.5
H34B C34 H34C 109.5
Si8 C35 H35A 109.1
Si8 C35 H35B 109.1
H35A C35 H35B 109.5
Si8 C35 H35C 110.2
H35A C35 H35C 109.5
H35B C35 H35C 109.5
Si8 C36 H36A 109.5
Si8 C36 H36B 109.5
H36A C36 H36B 109.5
Si8 C36 H36C 109.5
H36A C36 H36C 109.5
H36B C36 H36C 109.5
N8 Si8A C35A 116.5(7)
N8 Si8A C36A 112.1(11)
C35A Si8A C36A 100.1(11)
N8 Si8A C34A 109.7(8)
C35A Si8A C34A 103.3(8)
C36A Si8A C34A 114.9(11)
N8 Si8A K4 50.4(3)
C35A Si8A K4 100.3(6)
C36A Si8A K4 69.0(9)
C34A Si8A K4 154.8(6)
N8 Si8A K3 42.7(2)
C35A Si8A K3 73.8(7)
C36A Si8A K3 123.7(9)
C34A Si8A K3 121.1(7)
K4 Si8A K3 57.96(11)
Si8A C34A H34D 109.5
Si8A C34A H34E 109.5
H34D C34A H34E 109.5
Si8A C34A H34F 109.5
H34D C34A H34F 109.5
H34E C34A H34F 109.5
Si8A C35A H35D 111.3
Si8A C35A H35E 109.3
H35D C35A H35E 109.5
Si8A C35A H35F 107.8
H35D C35A H35F 109.5
H35E C35A H35F 109.5
Si8A C36A H36D 109.5
Si8A C36A H36E 109.5
H36D C36A H36E 109.5
Si8A C36A H36F 109.5
H36D C36A H36F 109.5
H36E C36A H36F 109.5
Si9 N13 Si10 129.3(4)
Si10 N13 Si9A 126.0(10)
Si9 N13 K6 105.3(5)
Si10 N13 K6 114.53(8)
Si9A N13 K6 109.6(12)
Si9 N13 K5 108.1(4)
Si10 N13 K5 107.46(7)
Si9A N13 K5 108.2(10)
K6 N13 K5 81.81(4)
N13 Si9 C50 113.6(9)
N13 Si9 C51 109.9(7)
C50 Si9 C51 103.0(10)
N13 Si9 C49 116.7(8)
C50 Si9 C49 105.3(6)
C51 Si9 C49 107.4(9)
N13 Si9 K6 48.3(3)
C50 Si9 K6 86.2(6)
C51 Si9 K6 79.0(4)
C49 Si9 K6 164.7(6)
N13 Si9 K5 46.7(3)
C50 Si9 K5 146.6(6)
C51 Si9 K5 69.9(6)
C49 Si9 K5 107.9(6)
K6 Si9 K5 60.52(11)
Si9 C49 H49A 109.5
Si9 C49 H49B 109.5
H49A C49 H49B 109.5
Si9 C49 H49C 109.5
H49A C49 H49C 109.5
H49B C49 H49C 109.5
Si9 C50 H50A 109.5
Si9 C50 H50B 109.5
H50A C50 H50B 109.5
Si9 C50 H50C 109.5
H50A C50 H50C 109.5
H50B C50 H50C 109.5
Si9 C51 H51A 109.5
Si9 C51 H51B 109.5
H51A C51 H51B 109.5
Si9 C51 H51C 109.5
H51A C51 H51C 109.5
H51B C51 H51C 109.5
N13 Si9A C50A 119(2)
N13 Si9A C51A 113.7(18)
C50A Si9A C51A 106(3)
N13 Si9A C49A 114(2)
C50A Si9A C49A 105.7(16)
C51A Si9A C49A 97(2)
N13 Si9A K6 45.2(8)
C50A Si9A K6 94.5(15)
C51A Si9A K6 87.2(12)
C49A Si9A K6 157.2(16)
N13 Si9A K5 46.5(7)
C50A Si9A K5 153.8(16)
C51A Si9A K5 72.1(15)
C49A Si9A K5 100.5(17)
K6 Si9A K5 59.6(3)
Si9A C49A H49D 109.5
Si9A C49A H49E 109.5
H49D C49A H49E 109.5
Si9A C49A H49F 109.5
H49D C49A H49F 109.5
H49E C49A H49F 109.5
Si9A C50A H50D 109.5
Si9A C50A H50E 109.5
H50D C50A H50E 109.5
Si9A C50A H50F 109.5
H50D C50A H50F 109.5
H50E C50A H50F 109.5
Si9A C51A H51D 109.5
Si9A C51A H51E 109.5
H51D C51A H51E 109.5
Si9A C51A H51F 109.5
H51D C51A H51F 109.5
H51E C51A H51F 109.5

loop_
_geom_bond_atom_site_label_1
_geom_bond_atom_site_label_2
_geom_bond_distance
K1 N2 2.8245(17)
K1 N1 2.8673(17)
K1 N5 2.8711(18)
K1 N6 2.8867(17)
K1 Si2 3.4432(8)
K1 Si3 3.5173(8)
K1 K2 3.6428(6)
K1 Si1 3.8697(8)
K2 N1 2.7934(17)
K2 N3 2.8195(19)
K2 N2 2.8348(17)
K2 N4 2.941(9)
K2 N4A 2.96(2)
K2 C16A 3.538(9)
K2 Si1 3.5753(8)
K2 Si4 3.659(7)
K2 Si4A 3.716(18)
K2 Si3 3.8502(8)
K3 N8 2.8263(17)
K3 N7 2.8324(17)
K3 N12 2.8556(17)
K3 N11 2.8905(18)
K3 Si5 3.5187(8)
K3 Si7 3.5609(8)
K3 K4 3.6074(6)
K3 Si8A 3.821(8)
K3 Si6 3.911(4)
K4 N7 2.7998(17)
K4 N10 2.8554(19)
K4 N8 2.8571(17)
K4 N9 2.9107(18)
K4 Si8A 3.616(9)
K4 Si6A 3.708(12)
K4 Si8 3.725(3)
K4 Si5 3.7353(8)
K4 Si6 3.778(5)
K4 Si7 3.8721(8)
K5 N14 2.7942(17)
K5 N13 2.8365(16)
K5 N18 2.8762(17)
K5 N17 2.9244(17)
K5 Si12 3.6745(8)
K5 K6 3.6831(6)
K5 Si10 3.6980(8)
K5 Si9 3.705(9)
K5 Si11 3.7135(8)
K5 Si9A 3.72(2)
K6 N13 2.7876(17)
K6 N16 2.8529(19)
K6 N14 2.8765(17)
K6 N15 2.9489(19)
K6 Si12 3.5213(8)
K6 Si9 3.601(9)
K6 Si9A 3.70(2)
K6 Si10 3.7978(8)
Si1 N1 1.6695(17)
Si1 C3A 1.862(9)
Si1 C1 1.863(5)
Si1 C1A 1.863(9)
Si1 C2 1.868(5)
Si1 C2A 1.874(9)
Si1 C3 1.901(5)
Si2 N1 1.6664(17)
Si2 C5 1.875(2)
Si2 C6 1.881(2)
Si2 C4 1.887(2)
N2 Si4A 1.662(9)
N2 Si3 1.6685(17)
N2 Si4 1.679(4)
Si3 C8 1.884(2)
Si3 C9 1.887(2)
Si3 C7 1.890(2)
N6 C24 1.458(3)
N6 C22 1.462(2)
N6 C23 1.468(2)
C4 H4A 0.9800
C4 H4B 0.9800
C4 H4C 0.9800
N5 C21 1.457(3)
N5 C19 1.458(3)
N5 C20 1.471(3)
N7 Si5 1.6685(16)
N7 Si6 1.676(4)
N7 Si6A 1.682(9)
C7 H7A 0.9800
C7 H7B 0.9800
C7 H7C 0.9800
C6 H6A 0.9800
C6 H6B 0.9800
C6 H6C 0.9800
C5 H5A 0.9800
C5 H5B 0.9800
C5 H5C 0.9800
C8 H8A 0.9800
C8 H8B 0.9800
C8 H8C 0.9800
N12 C48 1.457(3)
N12 C46 1.462(2)
N12 C47 1.467(2)
C9 H9A 0.9800
C9 H9B 0.9800
C9 H9C 0.9800
N10 C40 1.456(3)
N10 C41 1.466(3)
N10 C42 1.467(3)
N11 C45 1.451(3)
N11 C43 1.454(3)
N11 C44 1.462(3)
N9 C38 1.455(3)
N9 C39 1.461(3)
N9 C37 1.469(3)
C13 N3 1.470(3)
C13 H13A 0.9800
C13 H13B 0.9800
C13 H13C 0.9800
C14 N3 1.446(3)
C14 H14A 0.9800
C14 H14B 0.9800
C14 H14C 0.9800
N14 Si12 1.6713(17)
N14 Si11 1.6787(17)
N18 C71 1.449(3)
N18 C70 1.466(2)
N18 C72 1.467(2)
N17 C67 1.454(3)
N17 C69 1.466(3)
N17 C68 1.471(2)
N16 C64 1.448(3)
N16 C66 1.452(3)
N16 C65 1.466(3)
N15 C62 1.450(3)
N15 C63 1.460(3)
N15 C61 1.468(3)
C19 H19A 0.9800
C19 H19B 0.9800
C19 H19C 0.9800
C20 H20A 0.9800
C20 H20B 0.9800
C20 H20C 0.9800
C21 C22 1.509(3)
C21 H21A 0.9900
C21 H21B 0.9900
C22 H22A 0.9900
C22 H22B 0.9900
C23 H23A 0.9800
C23 H23B 0.9800
C23 H23C 0.9800
Si5 C30 1.871(2)
Si5 C29 1.878(2)
Si5 C28 1.881(2)
C24 H24A 0.9800
C24 H24B 0.9800
C24 H24C 0.9800
Si7 N8 1.6698(17)
Si7 C32 1.873(3)
Si7 C33 1.884(2)
Si7 C31 1.887(3)
Si10 N13 1.6697(16)
Si10 C52 1.877(2)
Si10 C54 1.877(2)
Si10 C53 1.889(2)
C28 H28A 0.9800
C28 H28B 0.9800
C28 H28C 0.9800
Si11 C57 1.869(2)
Si11 C56 1.873(3)
Si11 C55 1.881(2)
C29 H29A 0.9800
C29 H29B 0.9800
C29 H29C 0.9800
Si12 C58 1.876(2)
Si12 C60 1.888(2)
Si12 C59 1.895(2)
C31 H31A 0.9800
C31 H31B 0.9800
C31 H31C 0.9800
C32 H32A 0.9800
C32 H32B 0.9800
C32 H32C 0.9800
C33 H33A 0.9800
C33 H33B 0.9800
C33 H33C 0.9800
C37 H37A 0.9800
C37 H37B 0.9800
C37 H37C 0.9800
C38 H38A 0.9800
C38 H38B 0.9800
C38 H38C 0.9800
C39 C40 1.505(3)
C39 H39A 0.9900
C39 H39B 0.9900
C40 H40A 0.9900
C40 H40B 0.9900
C41 H41A 0.9800
C41 H41B 0.9800
C41 H41C 0.9800
C42 H42A 0.9800
C42 H42B 0.9800
C42 H42C 0.9800
C43 H43A 0.9800
C43 H43B 0.9800
C43 H43C 0.9800
C44 H44A 0.9800
C44 H44B 0.9800
C44 H44C 0.9800
C45 C46 1.507(3)
C45 H45A 0.9900
C45 H45B 0.9900
C46 H46A 0.9900
C46 H46B 0.9900
C47 H47A 0.9800
C47 H47B 0.9800
C47 H47C 0.9800
C48 H48A 0.9800
C48 H48B 0.9800
C48 H48C 0.9800
C52 H52A 0.9800
C52 H52B 0.9800
C52 H52C 0.9800
C53 H53A 0.9800
C53 H53B 0.9800
C53 H53C 0.9800
C54 H54A 0.9800
C54 H54B 0.9800
C54 H54C 0.9800
C55 H55A 0.9800
C55 H55B 0.9800
C55 H55C 0.9800
C56 H56A 0.9800
C56 H56B 0.9800
C56 H56C 0.9800
C57 H57A 0.9800
C57 H57B 0.9800
C57 H57C 0.9800
C58 H58A 0.9800
C58 H58B 0.9800
C58 H58C 0.9800
C59 H59A 0.9800
C59 H59B 0.9800
C59 H59C 0.9800
C60 H60A 0.9800
C60 H60B 0.9800
C60 H60C 0.9800
C61 H61A 0.9800
C61 H61B 0.9800
C61 H61C 0.9800
C62 H62A 0.9800
C62 H62B 0.9800
C62 H62C 0.9800
C63 C64 1.510(3)
C63 H63A 0.9900
C63 H63B 0.9900
C64 H64A 0.9900
C64 H64B 0.9900
C65 H65A 0.9800
C65 H65B 0.9800
C65 H65C 0.9800
C66 H66A 0.9800
C66 H66B 0.9800
C66 H66C 0.9800
C67 H67A 0.9800
C67 H67B 0.9800
C67 H67C 0.9800
C68 H68A 0.9800
C68 H68B 0.9800
C68 H68C 0.9800
C69 C70 1.506(3)
C69 H69A 0.9900
C69 H69B 0.9900
C70 H70A 0.9900
C70 H70B 0.9900
C71 H71A 0.9800
C71 H71B 0.9800
C71 H71C 0.9800
C72 H72A 0.9800
C72 H72B 0.9800
C72 H72C 0.9800
C30 H30A 0.9800
C30 H30B 0.9800
C30 H30C 0.9800
C1 H1A 0.9800
C1 H1B 0.9800
C1 H1C 0.9800
C2 H2A 0.9800
C2 H2B 0.9800
C2 H2C 0.9800
C3 H3A 0.9800
C3 H3B 0.9800
C3 H3C 0.9800
C2A H2A1 0.9800
C2A H2A2 0.9800
C2A H2A3 0.9800
C1A H1A1 0.9800
C1A H1A2 0.9800
C1A H1A3 0.9800
C3A H3A1 0.9800
C3A H3A2 0.9800
C3A H3A3 0.9800
Si4 C12 1.863(5)
Si4 C11 1.879(5)
Si4 C10 1.892(5)
C10 H10A 0.9800
C10 H10B 0.9800
C10 H10C 0.9800
C11 H11A 0.9800
C11 H11B 0.9800
C11 H11C 0.9800
C12 H12A 0.9800
C12 H12B 0.9800
C12 H12C 0.9800
Si4A C12A 1.857(10)
Si4A C11A 1.860(9)
Si4A C10A 1.871(10)
C10A H10D 0.9800
C10A H10E 0.9800
C10A H10F 0.9800
C11A H11D 0.9800
C11A H11E 0.9800
C11A H11F 0.9800
C12A H12D 0.9800
C12A H12E 0.9800
C12A H12F 0.9800
N3 C15 1.445(4)
N3 C15A 1.506(8)
C15 C16 1.506(4)
C15 H15A 0.9900
C15 H15B 0.9900
C16 N4 1.473(5)
C16 H16A 0.9900
C16 H16B 0.9900
N4 C17 1.450(5)
N4 C18 1.458(6)
C17 H17A 0.9800
C17 H17B 0.9800
C17 H17C 0.9800
C18 H18A 0.9800
C18 H18B 0.9800
C18 H18C 0.9800
C15A C16A 1.532(8)
C15A H15C 0.9900
C15A H15D 0.9900
C16A N4A 1.459(9)
C16A H16C 0.9900
C16A H16D 0.9900
N4A C17A 1.461(9)
N4A C18A 1.466(10)
C17A H17D 0.9800
C17A H17E 0.9800
C17A H17F 0.9800
C18A H18D 0.9800
C18A H18E 0.9800
C18A H18F 0.9800
Si6 C25 1.866(5)
Si6 C27 1.879(5)
Si6 C26 1.886(5)
C25 H25A 0.9800
C25 H25B 0.9800
C25 H25C 0.9800
C26 H26A 0.9800
C26 H26B 0.9800
C26 H26C 0.9800
C27 H27A 0.9800
C27 H27B 0.9800
C27 H27C 0.9800
Si6A C25A 1.867(9)
Si6A C27A 1.869(9)
Si6A C26A 1.871(9)
C25A H25D 0.9800
C25A H25E 0.9800
C25A H25F 0.9800
C26A H26D 0.9800
C26A H26E 0.9800
C26A H26F 0.9800
C27A H27D 0.9800
C27A H27E 0.9800
C27A H27F 0.9800
N8 Si8A 1.677(7)
N8 Si8 1.683(3)
Si8 C36 1.869(4)
Si8 C34 1.872(4)
Si8 C35 1.874(4)
C34 H34A 0.9800
C34 H34B 0.9800
C34 H34C 0.9800
C35 H35A 0.9800
C35 H35B 0.9800
C35 H35C 0.9800
C36 H36A 0.9800
C36 H36B 0.9800
C36 H36C 0.9800
Si8A C35A 1.863(9)
Si8A C36A 1.871(9)
Si8A C34A 1.874(9)
C34A H34D 0.9800
C34A H34E 0.9800
C34A H34F 0.9800
C35A H35D 0.9800
C35A H35E 0.9800
C35A H35F 0.9800
C36A H36D 0.9800
C36A H36E 0.9800
C36A H36F 0.9800
N13 Si9 1.659(5)
N13 Si9A 1.672(10)
Si9 C50 1.862(5)
Si9 C51 1.877(5)
Si9 C49 1.884(5)
C49 H49A 0.9800
C49 H49B 0.9800
C49 H49C 0.9800
C50 H50A 0.9800
C50 H50B 0.9800
C50 H50C 0.9800
C51 H51A 0.9800
C51 H51B 0.9800
C51 H51C 0.9800
Si9A C50A 1.867(10)
Si9A C51A 1.871(9)
Si9A C49A 1.883(9)
C49A H49D 0.9800
C49A H49E 0.9800
C49A H49F 0.9800
C50A H50D 0.9800
C50A H50E 0.9800
C50A H50F 0.9800
C51A H51D 0.9800
C51A H51E 0.9800
C51A H51F 0.9800

loop_
_geom_torsion_atom_site_label_1
_geom_torsion_atom_site_label_2
_geom_torsion_atom_site_label_3
_geom_torsion_atom_site_label_4
_geom_torsion
C5 Si2 N1 Si1 -172.81(13)
C6 Si2 N1 Si1 -52.64(18)
C4 Si2 N1 Si1 69.51(16)
K1 Si2 N1 Si1 126.78(15)
C5 Si2 N1 K2 -21.11(14)
C6 Si2 N1 K2 99.06(13)
C4 Si2 N1 K2 -138.79(11)
K1 Si2 N1 K2 -81.52(8)
C5 Si2 N1 K1 60.41(11)
C6 Si2 N1 K1 -179.42(11)
C4 Si2 N1 K1 -57.27(11)
C3A Si1 N1 Si2 131.8(6)
C1 Si1 N1 Si2 -93.1(5)
C1A Si1 N1 Si2 -102.0(13)
C2 Si1 N1 Si2 28.7(5)
C2A Si1 N1 Si2 16.8(13)
C3 Si1 N1 Si2 150.6(2)
K2 Si1 N1 Si2 156.05(16)
K1 Si1 N1 Si2 -118.78(16)
C3A Si1 N1 K2 -24.3(6)
C1 Si1 N1 K2 110.9(5)
C1A Si1 N1 K2 101.9(13)
C2 Si1 N1 K2 -127.4(5)
C2A Si1 N1 K2 -139.2(13)
C3 Si1 N1 K2 -5.5(2)
K1 Si1 N1 K2 85.16(8)
C3A Si1 N1 K1 -109.5(6)
C1 Si1 N1 K1 25.7(5)
C1A Si1 N1 K1 16.8(13)
C2 Si1 N1 K1 147.5(5)
C2A Si1 N1 K1 135.6(13)
C3 Si1 N1 K1 -90.6(2)
K2 Si1 N1 K1 -85.16(8)
Si4A N2 Si3 C8 -168.6(9)
Si4 N2 Si3 C8 -167.6(4)
K1 N2 Si3 C8 50.51(11)
K2 N2 Si3 C8 -33.12(13)
Si4A N2 Si3 C9 -49.4(9)
Si4 N2 Si3 C9 -48.4(4)
K1 N2 Si3 C9 169.72(9)
K2 N2 Si3 C9 86.09(12)
Si4A N2 Si3 C7 73.6(9)
Si4 N2 Si3 C7 74.6(4)
K1 N2 Si3 C7 -67.28(11)
K2 N2 Si3 C7 -150.91(10)
Si4A N2 Si3 K1 140.9(9)
Si4 N2 Si3 K1 141.9(4)
K2 N2 Si3 K1 -83.63(7)
Si4A N2 Si3 K2 -135.5(9)
Si4 N2 Si3 K2 -134.4(4)
K1 N2 Si3 K2 83.63(7)
C19 N5 C21 C22 -75.4(2)
C20 N5 C21 C22 164.8(2)
K1 N5 C21 C22 36.9(2)
C24 N6 C22 C21 -67.3(2)
C23 N6 C22 C21 172.9(2)
K1 N6 C22 C21 53.3(2)
N5 C21 C22 N6 -65.6(3)
Si6 N7 Si5 C30 -38.8(3)
Si6A N7 Si5 C30 -31.0(7)
K4 N7 Si5 C30 103.24(12)
K3 N7 Si5 C30 -174.26(10)
Si6 N7 Si5 C29 84.3(3)
Si6A N7 Si5 C29 92.1(7)
K4 N7 Si5 C29 -133.65(10)
K3 N7 Si5 C29 -51.15(11)
Si6 N7 Si5 C28 -159.5(3)
Si6A N7 Si5 C28 -151.7(7)
K4 N7 Si5 C28 -17.43(13)
K3 N7 Si5 C28 65.08(12)
Si6 N7 Si5 K3 135.4(3)
Si6A N7 Si5 K3 143.2(7)
K4 N7 Si5 K3 -82.50(7)
Si6 N7 Si5 K4 -142.1(3)
Si6A N7 Si5 K4 -134.3(7)
K3 N7 Si5 K4 82.50(7)
Si12 N14 Si11 C57 -166.94(13)
K5 N14 Si11 C57 62.03(13)
K6 N14 Si11 C57 -31.04(15)
Si12 N14 Si11 C56 -46.05(17)
K5 N14 Si11 C56 -177.08(11)
K6 N14 Si11 C56 89.85(14)
Si12 N14 Si11 C55 75.68(16)
K5 N14 Si11 C55 -55.34(12)
K6 N14 Si11 C55 -148.42(11)
Si12 N14 Si11 K5 131.03(16)
K6 N14 Si11 K5 -93.07(10)
Si11 N14 Si12 C58 -32.05(17)
K5 N14 Si12 C58 99.61(12)
K6 N14 Si12 C58 -177.32(10)
Si11 N14 Si12 C60 90.42(15)
K5 N14 Si12 C60 -137.93(11)
K6 N14 Si12 C60 -54.85(12)
Si11 N14 Si12 C59 -151.17(13)
K5 N14 Si12 C59 -19.51(12)
K6 N14 Si12 C59 63.57(10)
Si11 N14 Si12 K6 145.27(15)
K5 N14 Si12 K6 -83.07(6)
Si11 N14 Si12 K5 -131.66(15)
K6 N14 Si12 K5 83.07(6)
C38 N9 C39 C40 -64.3(3)
C37 N9 C39 C40 175.7(2)
K4 N9 C39 C40 45.0(2)
C41 N10 C40 C39 -69.4(3)
C42 N10 C40 C39 169.3(2)
K4 N10 C40 C39 37.3(3)
N9 C39 C40 N10 -58.4(3)
C43 N11 C45 C46 -69.2(3)
C44 N11 C45 C46 170.6(2)
K3 N11 C45 C46 38.6(2)
C48 N12 C46 C45 -64.1(2)
C47 N12 C46 C45 175.1(2)
K3 N12 C46 C45 47.2(2)
N11 C45 C46 N12 -60.9(3)
C62 N15 C63 C64 -64.0(3)
C61 N15 C63 C64 175.9(2)
K6 N15 C63 C64 50.0(2)
C66 N16 C64 C63 -72.3(3)
C65 N16 C64 C63 166.4(2)
K6 N16 C64 C63 34.5(2)
N15 C63 C64 N16 -60.7(3)
C67 N17 C69 C70 -69.3(2)
C68 N17 C69 C70 170.96(18)
K5 N17 C69 C70 42.7(2)
C71 N18 C70 C69 -63.5(2)
C72 N18 C70 C69 176.25(19)
K5 N18 C70 C69 43.8(2)
N17 C69 C70 N18 -61.7(3)
Si4A N2 Si4 C12 93(18)
Si3 N2 Si4 C12 79.1(6)
K1 N2 Si4 C12 -146.6(4)
K2 N2 Si4 C12 -58.8(6)
Si4A N2 Si4 C11 -147(18)
Si3 N2 Si4 C11 -160.8(3)
K1 N2 Si4 C11 -26.5(6)
K2 N2 Si4 C11 61.4(5)
Si4A N2 Si4 C10 -21(17)
Si3 N2 Si4 C10 -34.8(7)
K1 N2 Si4 C10 99.5(6)
K2 N2 Si4 C10 -172.7(5)
Si4A N2 Si4 K2 152(18)
Si3 N2 Si4 K2 137.9(3)
K1 N2 Si4 K2 -87.8(2)
Si3 N2 Si4A C12A 101.8(14)
Si4 N2 Si4A C12A -65(17)
K1 N2 Si4A C12A -126.5(12)
K2 N2 Si4A C12A -36.1(16)
Si3 N2 Si4A C11A -147.0(10)
Si4 N2 Si4A C11A 47(17)
K1 N2 Si4A C11A -15.3(17)
K2 N2 Si4A C11A 75.1(13)
Si3 N2 Si4A C10A -53(2)
Si4 N2 Si4A C10A 141(19)
K1 N2 Si4A C10A 78.6(19)
K2 N2 Si4A C10A 169.0(15)
Si3 N2 Si4A K2 137.9(7)
Si4 N2 Si4A K2 -28(18)
K1 N2 Si4A K2 -90.4(6)
C14 N3 C15 C16 -71.8(4)
C13 N3 C15 C16 170.6(3)
C15A N3 C15 C16 -25.2(8)
K2 N3 C15 C16 49.2(4)
N3 C15 C16 N4 -58.8(5)
C15 C16 N4 C17 -68.7(7)
C15 C16 N4 C18 174.6(5)
C15 C16 N4 K2 37.7(4)
C15 N3 C15A C16A 71.5(10)
C14 N3 C15A C16A -149.0(8)
C13 N3 C15A C16A 91.6(9)
K2 N3 C15A C16A -44.7(9)
N3 C15A C16A N4A 75.5(15)
N3 C15A C16A K2 33.5(6)
C15A C16A N4A C17A -159.8(13)
K2 C16A N4A C17A -107.2(18)
C15A C16A N4A C18A 70(2)
K2 C16A N4A C18A 122.2(19)
C15A C16A N4A K2 -52.6(11)
Si5 N7 Si6 C25 -156.1(5)
Si6A N7 Si6 C25 119(7)
K4 N7 Si6 C25 62.4(5)
K3 N7 Si6 C25 -27.8(6)
Si5 N7 Si6 C27 85.9(4)
Si6A N7 Si6 C27 1(7)
K4 N7 Si6 C27 -55.5(4)
K3 N7 Si6 C27 -145.7(3)
Si5 N7 Si6 C26 -34.9(5)
Si6A N7 Si6 C26 -120(7)
K4 N7 Si6 C26 -176.4(3)
K3 N7 Si6 C26 93.4(4)
Si5 N7 Si6 K4 141.5(3)
Si6A N7 Si6 K4 56(7)
K3 N7 Si6 K4 -90.17(17)
Si5 N7 Si6 K3 -128.4(3)
Si6A N7 Si6 K3 147(7)
K4 N7 Si6 K3 90.17(17)
Si5 N7 Si6A C25A -145.5(12)
Si6 N7 Si6A C25A -46(7)
K4 N7 Si6A C25A 79.6(13)
K3 N7 Si6A C25A -10.5(15)
Si5 N7 Si6A C27A 101.6(10)
Si6 N7 Si6A C27A -159(8)
K4 N7 Si6A C27A -33.3(12)
K3 N7 Si6A C27A -123.4(9)
Si5 N7 Si6A C26A -25.4(13)
Si6 N7 Si6A C26A 74(7)
K4 N7 Si6A C26A -160.3(8)
K3 N7 Si6A C26A 109.7(10)
Si5 N7 Si6A K4 134.9(6)
Si6 N7 Si6A K4 -126(7)
K3 N7 Si6A K4 -90.0(4)
C32 Si7 N8 Si8A -168.6(5)
C33 Si7 N8 Si8A -50.3(5)
C31 Si7 N8 Si8A 73.2(5)
K3 Si7 N8 Si8A 138.0(5)
K4 Si7 N8 Si8A -139.1(5)
C32 Si7 N8 Si8 -163.1(2)
C33 Si7 N8 Si8 -44.7(2)
C31 Si7 N8 Si8 78.8(2)
K3 Si7 N8 Si8 143.6(2)
K4 Si7 N8 Si8 -133.5(2)
C32 Si7 N8 K3 53.37(12)
C33 Si7 N8 K3 171.73(9)
C31 Si7 N8 K3 -64.81(12)
K4 Si7 N8 K3 82.96(7)
C32 Si7 N8 K4 -29.58(14)
C33 Si7 N8 K4 88.78(12)
C31 Si7 N8 K4 -147.77(11)
K3 Si7 N8 K4 -82.96(7)
Si7 N8 Si8 C36 102.5(3)
Si8A N8 Si8 C36 -100(3)
K3 N8 Si8 C36 -122.0(2)
K4 N8 Si8 C36 -34.0(2)
Si7 N8 Si8 C34 -16.7(3)
Si8A N8 Si8 C34 141(3)
K3 N8 Si8 C34 118.8(2)
K4 N8 Si8 C34 -153.2(2)
Si7 N8 Si8 C35 -137.4(3)
Si8A N8 Si8 C35 20(2)
K3 N8 Si8 C35 -1.9(4)
K4 N8 Si8 C35 86.1(3)
Si7 N8 Si8 K4 136.45(18)
Si8A N8 Si8 K4 -66(3)
K3 N8 Si8 K4 -88.02(12)
Si7 N8 Si8A C35A -136.2(9)
Si8 N8 Si8A C35A -162(3)
K3 N8 Si8A C35A -1.9(11)
K4 N8 Si8A C35A 81.2(10)
Si7 N8 Si8A C36A 109.4(8)
Si8 N8 Si8A C36A 84(3)
K3 N8 Si8A C36A -116.3(8)
K4 N8 Si8A C36A -33.2(8)
Si7 N8 Si8A C34A -19.5(8)
Si8 N8 Si8A C34A -45(2)
K3 N8 Si8A C34A 114.8(6)
K4 N8 Si8A C34A -162.0(6)
Si7 N8 Si8A K4 142.5(4)
Si8 N8 Si8A K4 117(3)
K3 N8 Si8A K4 -83.16(15)
Si7 N8 Si8A K3 -134.3(5)
Si8 N8 Si8A K3 -160(2)
K4 N8 Si8A K3 83.16(15)
C52 Si10 N13 Si9 113.6(6)
C54 Si10 N13 Si9 -126.8(6)
C53 Si10 N13 Si9 -7.4(6)
K5 Si10 N13 Si9 132.7(6)
K6 Si10 N13 Si9 -138.4(6)
C52 Si10 N13 Si9A 110.2(15)
C54 Si10 N13 Si9A -130.2(15)
C53 Si10 N13 Si9A -10.8(15)
K5 Si10 N13 Si9A 129.3(15)
K6 Si10 N13 Si9A -141.9(15)
C52 Si10 N13 K6 -107.98(10)
C54 Si10 N13 K6 11.65(13)
C53 Si10 N13 K6 131.09(11)
K5 Si10 N13 K6 -88.82(8)
C52 Si10 N13 K5 -19.16(12)
C54 Si10 N13 K5 100.47(11)
C53 Si10 N13 K5 -140.09(10)
K6 Si10 N13 K5 88.82(8)
Si10 N13 Si9 C50 80.2(10)
Si9A N13 Si9 C50 121(19)
K6 N13 Si9 C50 -61.0(8)
K5 N13 Si9 C50 -147.3(7)
Si10 N13 Si9 C51 -165.1(5)
Si9A N13 Si9 C51 -125(19)
K6 N13 Si9 C51 53.7(8)
K5 N13 Si9 C51 -32.6(8)
Si10 N13 Si9 C49 -42.6(11)
Si9A N13 Si9 C49 -2(18)
K6 N13 Si9 C49 176.2(8)
K5 N13 Si9 C49 89.9(9)
Si10 N13 Si9 K6 141.3(5)
Si9A N13 Si9 K6 -178(19)
K5 N13 Si9 K6 -86.24(18)
Si10 N13 Si9 K5 -132.5(5)
Si9A N13 Si9 K5 -92(19)
K6 N13 Si9 K5 86.24(18)
Si9 N13 Si9A C50A -64(19)
Si10 N13 Si9A C50A 78(3)
K6 N13 Si9A C50A -66(2)
K5 N13 Si9A C50A -153(2)
Si9 N13 Si9A C51A 61(18)
Si10 N13 Si9A C51A -157.3(14)
K6 N13 Si9A C51A 59(2)
K5 N13 Si9A C51A -28(2)
Si9 N13 Si9A C49A 171(20)
Si10 N13 Si9A C49A -47(3)
K6 N13 Si9A C49A 169(2)
K5 N13 Si9A C49A 82(2)
Si9 N13 Si9A K6 2(19)
Si10 N13 Si9A K6 143.4(12)
K5 N13 Si9A K6 -87.6(5)
Si9 N13 Si9A K5 89(19)
Si10 N13 Si9A K5 -129.0(12)
K6 N13 Si9A K5 87.6(5)
